data_1557747
loop_
_publ_author_name
'Greiner, Simon'
'Schwarz, Benjamin'
'Ringenberg, Mark'
'D\"urr, Maximilian'
'Ivanovic-Burmazovic, Ivana'
'Fichtner, Maximilian'
'Anjass, Montaha'
'Streb, Carsten'

_publ_section_title
;
 Redox-inactive ions control the redox-activity of molecular vanadium
 oxides
;
_journal_issue 17
_journal_name_full 'Chemical Science'
_journal_page_first 4450
_journal_page_last 4455
_journal_paper_doi 10.1039/D0SC01401J
_journal_volume 11
_journal_year 2020
_chemical_formula_moiety 'C9 H21 Ca2 N3 O35 V12, Cl, C16 H36 N, C16 H32 N, C3 H7 N O'
_chemical_formula_sum 'C44 H96 Ca2 Cl N6 O36 V12'
_chemical_formula_weight 2012.15
_space_group_crystal_system monoclinic
_space_group_IT_number 14
_space_group_name_Hall '-P 2ybc'
_space_group_name_H-M_alt 'P 1 21/c 1'
_atom_sites_solution_hydrogens geom
_atom_sites_solution_primary iterative
_audit_creation_date 2020-02-04
_audit_creation_method
;
Olex2 1.2
(compiled 2018.05.29 svn.r3508 for OlexSys, GUI svn.r5506)
;
_audit_update_record
;
2020-02-11 deposited with the CCDC.	2020-04-06 downloaded from the CCDC.
;
_cell_angle_alpha 90
_cell_angle_beta 95.3952(16)
_cell_angle_gamma 90
_cell_formula_units_Z 4
_cell_length_a 10.6954(5)
_cell_length_b 29.2218(14)
_cell_length_c 28.2691(15)
_cell_measurement_reflns_used 9416
_cell_measurement_temperature 150(2)
_cell_measurement_theta_max 26.34
_cell_measurement_theta_min 2.21
_cell_volume 8796.1(8)
_computing_cell_refinement 'SAINT v8.37A (Bruker, 2015)'
_computing_data_reduction 'SAINT v8.37A (Bruker, 2015)'
_computing_molecular_graphics 'Olex2 (Dolomanov et al., 2009)'
_computing_publication_material 'Olex2 (Dolomanov et al., 2009)'
_computing_structure_refinement 'ShelXL (Sheldrick, 2015)'
_computing_structure_solution 'ShelXS (Sheldrick, 2008)'
_diffrn_ambient_temperature 149.97
_diffrn_measured_fraction_theta_full 0.999
_diffrn_measured_fraction_theta_max 0.999
_diffrn_measurement_device_type 'Bruker D8 Quest'
_diffrn_measurement_method '\f and \w scans'
_diffrn_radiation_type MoK\a
_diffrn_radiation_wavelength 0.71073
_diffrn_reflns_av_R_equivalents 0.0727
_diffrn_reflns_av_unetI/netI 0.0308
_diffrn_reflns_Laue_measured_fraction_full 0.999
_diffrn_reflns_Laue_measured_fraction_max 0.999
_diffrn_reflns_limit_h_max 13
_diffrn_reflns_limit_h_min -13
_diffrn_reflns_limit_k_max 36
_diffrn_reflns_limit_k_min -36
_diffrn_reflns_limit_l_max 34
_diffrn_reflns_limit_l_min -35
_diffrn_reflns_number 204730
_diffrn_reflns_point_group_measured_fraction_full 0.999
_diffrn_reflns_point_group_measured_fraction_max 0.999
_diffrn_reflns_theta_full 25.242
_diffrn_reflns_theta_max 26.398
_diffrn_reflns_theta_min 2.099
_diffrn_standards_number 0
_exptl_absorpt_coefficient_mu 1.433
_exptl_absorpt_correction_T_max 0.7454
_exptl_absorpt_correction_T_min 0.6854
_exptl_absorpt_correction_type multi-scan
_exptl_absorpt_process_details
'SADABS-2016/2 (Bruker,2016/2) was used for absorption correction. wR2(int) was 0.0785 before and 0.0655 after correction. The Ratio of minimum to maximum transmission is 0.9195. The \l/2 correction factor is Not present.'
_exptl_crystal_colour 'clear dark green'
_exptl_crystal_colour_lustre clear
_exptl_crystal_colour_modifier dark
_exptl_crystal_colour_primary green
_exptl_crystal_density_diffrn 1.519
_exptl_crystal_description block
_exptl_crystal_F_000 4092
_exptl_crystal_recrystallization_method DMF/Acetone
_exptl_crystal_size_max 0.3
_exptl_crystal_size_mid 0.2
_exptl_crystal_size_min 0.1
_refine_diff_density_max 1.285
_refine_diff_density_min -0.993
_refine_diff_density_rms 0.131
_refine_ls_extinction_method none
_refine_ls_goodness_of_fit_ref 1.165
_refine_ls_hydrogen_treatment constr
_refine_ls_matrix_type full
_refine_ls_number_parameters 974
_refine_ls_number_reflns 18025
_refine_ls_number_restraints 462
_refine_ls_restrained_S_all 1.158
_refine_ls_R_factor_all 0.0960
_refine_ls_R_factor_gt 0.0815
_refine_ls_shift/su_max 0.001
_refine_ls_shift/su_mean 0.000
_refine_ls_structure_factor_coef Fsqd
_refine_ls_weighting_details 'w=1/[\s^2^(Fo^2^)+(0.0323P)^2^+86.5979P] where P=(Fo^2^+2Fc^2^)/3'
_refine_ls_weighting_scheme calc
_refine_ls_wR_factor_gt 0.1795
_refine_ls_wR_factor_ref 0.1883
_reflns_Friedel_coverage 0.000
_reflns_number_gt 15013
_reflns_number_total 18025
_reflns_threshold_expression 'I > 2\s(I)'
_cod_data_source_file d0sc01401j2.cif
_cod_data_source_block bs17021_0m
_cod_depositor_comments
;Adding full bibliography for 1557747.cif.

 Adding full bibliography for 1557747.cif.
;
_cod_original_cell_volume 8796.0(8)
_cod_database_code 1557747
_shelxl_version_number 2014/6
_shelx_space_group_comment
;
The symmetry employed for this shelxl refinement is uniquely defined
by the following loop, which should always be used as a source of
symmetry information in preference to the above space-group names.
They are only intended as comments.
;
_shelx_estimated_absorpt_t_max 0.870
_shelx_estimated_absorpt_t_min 0.673
_olex2_refinement_description
;
1. Others
 Fixed Sof: C33(0.5) H33A(0.5) H33B(0.5) H33C(0.5) C35(0.5) H35(0.5) C41(0.5)
 H41A(0.5) H41B(0.5) H41C(0.5) C42(0.5) H42A(0.5) H42B(0.5) C44(0.5) H44A(0.5)
 H44B(0.5) H44C(0.5) C45(0.5) H45A(0.5) H45B(0.5) H45C(0.5) C46(0.5) H46(0.5)
 C47(0.5) H47A(0.5) H47B(0.5) H47C(0.5) C49(0.5) H49A(0.5) H49B(0.5) C50(0.5)
 H50A(0.5) H50B(0.5) H50C(0.5)
 Fixed Uiso: H1A(0.071) H1B(0.071) H2A(0.079) H2B(0.079) H3A(0.067) H3B(0.067)
 H4A(0.086) H4B(0.086) H5A(0.095) H5B(0.095) H6A(0.071) H6B(0.071) H7(0.132)
 H8A(0.082) H8B(0.082) H9A(0.092) H9B(0.092) H10A(0.11) H10B(0.11) H11A(0.073)
 H11B(0.073) H12A(0.079) H12B(0.079) H13A(0.108) H13B(0.108) H14A(0.122)
 H14B(0.122) H15A(0.127) H15B(0.127) H16A(0.137) H16B(0.137) H17A(0.17)
 H17B(0.17) H17C(0.17) H18A(0.071) H18B(0.071) H19A(0.12) H19B(0.12)
 H21A(0.127) H21B(0.127) H22A(0.09) H22B(0.09) H23(0.188) H24A(0.202)
 H24B(0.202) H24C(0.202) H25A(0.125) H25B(0.125) H26A(0.288) H26B(0.288)
 H26C(0.288) H27A(0.3) H27B(0.3) H27C(0.3) H28A(0.214) H28B(0.214) H28C(0.214)
 H29A(0.213) H29B(0.213) H29C(0.213) H30A(0.177) H30B(0.177) H30C(0.177)
 H31A(0.131) H31B(0.131) H32A(0.229) H32B(0.229) H32C(0.229) H33A(0.159)
 H33B(0.159) H33C(0.159) H34A(0.239) H34B(0.239) H34C(0.239) H35(0.085)
 H36(0.156) H38A(0.305) H38B(0.305) H38C(0.305) H39A(0.299) H39B(0.299)
 H39C(0.299) H40A(0.273) H40B(0.273) H40C(0.273) H41A(0.193) H41B(0.193)
 H41C(0.193) H42A(0.145) H42B(0.145) H43A(0.374) H43B(0.374) H43C(0.374)
 H44A(0.175) H44B(0.175) H44C(0.175) H45A(0.253) H45B(0.253) H45C(0.253)
 H46(0.088) H47A(0.214) H47B(0.214) H47C(0.214) H49A(0.202) H49B(0.202)
 H50A(0.302) H50B(0.302) H50C(0.302)
 Fixed X: H1A(-0.1321) H1B(-0.0061) H2A(0.0098) H2B(0.0699) H3A(-0.096) H3B(-
 0.227) H4A(-0.1218) H4B(-0.2303) H5A(-0.0235) H5B(0.1033) H6A(-0.1186) H6B(-
 0.1678) H7(0.3788) H8A(-0.2925) H8B(-0.3435) H9A(0.1033) H9B(0.1593) H10A(-
 0.3088) H10B(-0.3526) H11A(-0.0083) H11B(-0.0731) H12A(0.1796) H12B(0.1184)
 H13A(-0.2095) H13B(-0.2719) H14A(-0.259) H14B(-0.3671) H15A(-0.0269)
 H15B(0.0955) H16A(0.4338) H16B(0.3206) H17A(-0.4169) H17B(-0.277) H17C(-
 0.3647) H18A(0.0423) H18B(0.1761) H19A(0.3177) H19B(0.2518) H21A(-0.2021)
 H21B(-0.1339) H22A(0.0947) H22B(0.2172) H23(0.4401) H24A(0.3878) H24B(0.4255)
 H24C(0.3317) H25A(0.227) H25B(0.2786) H26A(0.3615) H26B(0.3322) H26C(0.473)
 H27A(0.4423) H27B(0.2992) H27C(0.4007) H28A(-0.4963) H28B(-0.54) H28C(-0.523)
 H29A(0.5151) H29B(0.376) H29C(0.3976) H30A(0.2233) H30B(0.3494) H30C(0.3386)
 H31A(0.1895) H31B(0.3129) H32A(0.4233) H32B(0.4098) H32C(0.5415) H33A(-0.5504)
 H33B(-0.6939) H33C(-0.6536) H34A(0.149) H34B(0.0906) H34C(0.2132) H35(-0.5838)
 H36(0.2381) H38A(-0.3532) H38B(-0.413) H38C(-0.4251) H39A(0.0339) H39B(-
 0.0014) H39C(0.0164) H40A(0.2952) H40B(0.1576) H40C(0.2459) H41A(-0.5462)
 H41B(-0.587) H41C(-0.6918) H42A(-0.0578) H42B(-0.1749) H43A(0.3483)
 H43B(0.4776) H43C(0.4566) H44A(-0.6495) H44B(-0.5267) H44C(-0.5194) H45A(-
 0.2751) H45B(-0.2192) H45C(-0.1538) H46(-0.6335) H47A(-0.5893) H47B(-0.5582)
 H47C(-0.7007) H49A(0.0041) H49B(0.0897) H50A(-0.1589) H50B(-0.0342) H50C(-
 0.0631)
 Fixed Y: H1A(0.6513) H1B(0.6784) H2A(0.7391) H2B(0.6893) H3A(0.7495)
 H3B(0.7242) H4A(0.7952) H4B(0.7635) H5A(0.604) H5B(0.6324) H6A(0.6493)
 H6B(0.6989) H7(0.8772) H8A(0.6422) H8B(0.6906) H9A(0.7611) H9B(0.7106)
 H10A(0.611) H10B(0.6594) H11A(1.0094) H11B(1.0013) H12A(1.0012) H12B(0.9995)
 H13A(1.008) H13B(0.9947) H14A(0.8182) H14B(0.7861) H15A(0.5814) H15B(0.6114)
 H16A(1.0222) H16B(0.9869) H17A(0.8575) H17B(0.8678) H17C(0.8334) H18A(1.1095)
 H18B(1.1055) H19A(1.0592) H19B(1.0618) H21A(1.0649) H21B(1.0756) H22A(1.057)
 H22B(1.0414) H23(0.7031) H24A(0.7388) H24B(0.7728) H24C(0.7896) H25A(0.7714)
 H25B(0.7202) H26A(0.7243) H26B(0.6723) H26C(0.6913) H27A(0.847) H27B(0.8522)
 H27C(0.89) H28A(0.6027) H28B(0.6525) H28C(0.6124) H29A(0.6222) H29B(0.6163)
 H29C(0.6214) H30A(1.0757) H30B(1.0599) H30C(1.1105) H31A(1.1293) H31B(1.1117)
 H32A(0.7669) H32B(0.7714) H32C(0.782) H33A(0.8405) H33B(0.8557) H33C(0.8236)
 H34A(0.5353) H34B(0.5323) H34C(0.5626) H35(0.9132) H36(0.6638) H38A(1.066)
 H38B(1.0556) H38C(1.0187) H39A(0.6804) H39B(0.6485) H39C(0.6264) H40A(0.603)
 H40B(0.6012) H40C(0.6446) H41A(0.9358) H41B(0.9582) H41C(0.9403) H42A(1.0887)
 H42B(1.0983) H43A(0.9598) H43B(0.9568) H43C(0.9966) H44A(0.9407) H44B(0.9507)
 H44C(0.9163) H45A(1.0409) H45B(1.0694) H45C(1.0226) H46(0.8235) H47A(0.8704)
 H47B(0.9234) H47C(0.9061) H49A(1.0905) H49B(1.0462) H50A(1.0414) H50B(1.0411)
 H50C(0.9993)
 Fixed Z: H1A(-0.0391) H1B(-0.0466) H2A(0.0642) H2B(0.0619) H3A(-0.0361) H3B(-
 0.0324) H4A(0.0269) H4B(0.0445) H5A(0.0177) H5B(0.0134) H6A(0.0635)
 H6B(0.0765) H7(0.3366) H8A(0.0049) H8B(0.0218) H9A(-0.0032) H9B(-0.008)
 H10A(0.0822) H10B(0.1008) H11A(0.1959) H11B(0.2438) H12A(0.2418) H12B(0.2911)
 H13A(0.1465) H13B(0.1936) H14A(-0.0405) H14B(-0.0235) H15A(-0.0625) H15B(-
 0.0685) H16A(0.334) H16B(0.3371) H17A(-0.0031) H17B(0.0197) H17C(0.0457)
 H18A(0.2053) H18B(0.2352) H19A(0.2704) H19B(0.3188) H21A(0.2277) H21B(0.1809)
 H22A(0.1511) H22B(0.184) H23(0.2901) H24A(0.006) H24B(0.0494) H24C(0.0054)
 H25A(0.0711) H25B(0.0689) H26A(0.1748) H26B(0.1599) H26C(0.162) H27A(0.4505)
 H27B(0.4289) H27C(0.4176) H28A(0.036) H28B(0.0513) H28C(0.0898) H29A(0.2341)
 H29B(0.2086) H29C(0.2652) H30A(0.0827) H30B(0.1133) H30C(0.0918) H31A(0.1411)
 H31B(0.1718) H32A(0.3603) H32B(0.4161) H32C(0.3958) H33A(0.0991) H33B(0.0879)
 H33C(0.1327) H34A(-0.0615) H34B(-0.0116) H34C(-0.0165) H35(0.2088) H36(0.3832)
 H38A(0.131) H38B(0.1797) H38C(0.1376) H39A(0.4125) H39B(0.4554) H39C(0.4047)
 H40A(0.4799) H40B(0.4977) H40C(0.5099) H41A(0.0975) H41B(0.1454) H41C(0.1055)
 H42A(0.3851) H42B(0.3477) H43A(0.2638) H43B(0.2971) H43C(0.2583) H44A(0.1852)
 H44B(0.1586) H44C(0.2028) H45A(0.3716) H45B(0.4171) H45C(0.4034) H46(0.134)
 H47A(0.0754) H47B(0.0845) H47C(0.0805) H49A(0.3784) H49B(0.374) H50A(0.4048)
 H50B(0.4408) H50C(0.4048)
;
_olex2_submission_special_instructions 'No special instructions were received'

loop_
_space_group_symop_operation_xyz
'x, y, z'
'-x, y+1/2, -z+1/2'
'-x, -y, -z'
'x, -y-1/2, z-1/2'

loop_
_atom_site_label
_atom_site_type_symbol
_atom_site_fract_x
_atom_site_fract_y
_atom_site_fract_z
_atom_site_U_iso_or_equiv
_atom_site_adp_type
_atom_site_occupancy
_atom_site_site_symmetry_order
_atom_site_calc_flag
_atom_site_refinement_flags_posn
_atom_site_refinement_flags_adp
_atom_site_refinement_flags_occupancy
_atom_site_disorder_assembly
_atom_site_disorder_group
V1 V 0.01167(10) 0.72138(4) 0.17859(4) 0.0253(2) Uani 1 1 d . . . . .
V2 V 0.08238(10) 0.71436(4) 0.27899(4) 0.0266(2) Uani 1 1 d . . . . .
V3 V 0.00238(10) 0.82924(4) 0.13820(4) 0.0269(2) Uani 1 1 d . . . . .
V4 V 0.06919(10) 0.78121(4) 0.35363(4) 0.0272(2) Uani 1 1 d . . . . .
V5 V -0.22915(10) 0.83865(4) 0.34306(4) 0.0310(3) Uani 1 1 d . . . . .
V6 V -0.24280(10) 0.87301(4) 0.16160(4) 0.0314(3) Uani 1 1 d . . . . .
V7 V -0.23146(10) 0.70344(4) 0.22289(4) 0.0277(2) Uani 1 1 d . . . . .
V8 V 0.06914(10) 0.89483(4) 0.21268(4) 0.0296(2) Uani 1 1 d . . . . .
V9 V -0.28886(10) 0.77565(4) 0.15503(4) 0.0303(3) Uani 1 1 d . . . . .
V10 V -0.20812(10) 0.91055(4) 0.27386(4) 0.0313(3) Uani 1 1 d . . . . .
V11 V -0.19481(10) 0.74135(4) 0.33480(4) 0.0290(2) Uani 1 1 d . . . . .
V12 V 0.05941(10) 0.88989(4) 0.31463(4) 0.0295(2) Uani 1 1 d . . . . .
Ca1 Ca 0.24224(12) 0.80481(5) 0.24583(5) 0.0274(3) Uani 1 1 d . . . . .
Ca2 Ca -0.42742(12) 0.80868(5) 0.25044(5) 0.0314(3) Uani 1 1 d . . . . .
Cl1 Cl -0.09036(16) 0.80632(6) 0.24777(6) 0.0318(3) Uani 1 1 d . . . . .
O1 O 0.1732(4) 0.76312(16) 0.30934(15) 0.0296(10) Uani 1 1 d . . . . .
O2 O 0.1330(4) 0.84443(15) 0.18219(15) 0.0263(9) Uani 1 1 d . . . . .
O3 O -0.0548(4) 0.69529(15) 0.23565(15) 0.0263(9) Uani 1 1 d . . . . .
O4 O -0.0681(4) 0.88517(15) 0.16613(16) 0.0299(10) Uani 1 1 d . . . . .
O5 O 0.0355(4) 0.76926(15) 0.13971(15) 0.0281(9) Uani 1 1 d . . . . .
O6 O -0.3549(4) 0.82985(17) 0.17711(17) 0.0342(11) Uani 1 1 d . . . . .
O7 O -0.3492(4) 0.74750(16) 0.20739(16) 0.0301(10) Uani 1 1 d . . . . .
O8 O -0.2896(5) 0.65574(17) 0.20508(17) 0.0369(11) Uani 1 1 d . . . . .
O9 O 0.1320(4) 0.76471(18) 0.40395(16) 0.0377(11) Uani 1 1 d . . . . .
O10 O 0.1569(5) 0.66865(17) 0.29355(17) 0.0381(11) Uani 1 1 d . . . . .
O11 O 0.0512(5) 0.67772(17) 0.15014(16) 0.0348(11) Uani 1 1 d . . . . .
O12 O -0.3056(5) 0.90077(19) 0.11738(18) 0.0426(12) Uani 1 1 d . . . . .
O13 O 0.0387(5) 0.84549(17) 0.08738(17) 0.0385(11) Uani 1 1 d . . . . .
O14 O -0.2875(4) 0.85368(19) 0.39026(17) 0.0412(12) Uani 1 1 d . . . . .
O15 O 0.1406(5) 0.93841(17) 0.19447(19) 0.0414(12) Uani 1 1 d . . . . .
O16 O -0.0382(4) 0.91658(15) 0.25782(16) 0.0290(10) Uani 1 1 d . . . . .
O17 O 0.1421(4) 0.73532(15) 0.22236(15) 0.0277(9) Uani 1 1 d . . . . .
O18 O -0.1037(4) 0.79579(16) 0.36260(15) 0.0296(10) Uani 1 1 d . . . . .
O19 O -0.3138(4) 0.78552(17) 0.32138(16) 0.0314(10) Uani 1 1 d . . . . .
O20 O -0.2322(5) 0.71490(19) 0.38064(17) 0.0408(12) Uani 1 1 d . . . . .
O21 O 0.1189(5) 0.93296(17) 0.34289(18) 0.0398(12) Uani 1 1 d . . . . .
O22 O 0.1631(4) 0.87575(16) 0.26756(16) 0.0301(10) Uani 1 1 d . . . . .
O23 O -0.1745(4) 0.81698(16) 0.13232(15) 0.0293(10) Uani 1 1 d . . . . .
O24 O -0.2483(4) 0.70493(16) 0.28562(16) 0.0315(10) Uani 1 1 d . . . . .
O25 O -0.0240(4) 0.72620(16) 0.32750(15) 0.0294(10) Uani 1 1 d . . . . .
O26 O 0.1049(4) 0.84135(16) 0.35077(16) 0.0299(10) Uani 1 1 d . . . . .
O27 O -0.1107(4) 0.88414(16) 0.33061(16) 0.0313(10) Uani 1 1 d . . . . .
O28 O -0.1668(4) 0.72951(15) 0.16484(14) 0.0256(9) Uani 1 1 d . . . . .
O29 O -0.2478(5) 0.95955(18) 0.2913(2) 0.0453(13) Uani 1 1 d . . . . .
O30 O -0.5996(5) 0.8429(3) 0.2060(3) 0.084(3) Uani 1 1 d . . . . .
O31 O -0.3789(5) 0.7597(2) 0.10989(18) 0.0440(13) Uani 1 1 d . . . . .
O32 O 0.4126(5) 0.8257(3) 0.3037(2) 0.077(2) Uani 1 1 d . . . . .
O33 O -0.3213(4) 0.86902(17) 0.29232(17) 0.0335(10) Uani 1 1 d . . . . .
O34 O -0.2628(4) 0.90867(17) 0.21172(17) 0.0351(11) Uani 1 1 d . . . . .
N1 N -0.0848(7) 0.6980(3) 0.0136(2) 0.0548(17) Uani 1 1 d . U . . .
N2 N 0.4135(7) 0.8326(5) 0.3827(3) 0.098(4) Uani 1 1 d . U . . .
C1 C -0.0525(9) 0.6628(4) -0.0226(3) 0.059(2) Uani 1 1 d . U . . .
H1A H -0.1321 0.6513 -0.0391 0.071 Uiso 1 1 calc R . . . .
H1B H -0.0061 0.6784 -0.0466 0.071 Uiso 1 1 calc R . . . .
C2 C 0.0341(9) 0.7150(4) 0.0422(3) 0.066(3) Uani 1 1 d . U . . .
H2A H 0.0098 0.7391 0.0642 0.079 Uiso 1 1 calc R . . . .
H2B H 0.0699 0.6893 0.0619 0.079 Uiso 1 1 calc R . . . .
N3 N -0.6036(8) 0.8900(4) 0.1433(4) 0.085(3) Uani 1 1 d . U . . .
C3 C -0.1524(9) 0.7370(3) -0.0134(3) 0.056(2) Uani 1 1 d . U . . .
H3A H -0.0960 0.7495 -0.0361 0.067 Uiso 1 1 calc R . . . .
H3B H -0.2270 0.7242 -0.0324 0.067 Uiso 1 1 calc R . . . .
C4 C -0.1951(11) 0.7760(4) 0.0160(3) 0.072(3) Uani 1 1 d . U . . .
H4A H -0.1218 0.7952 0.0269 0.086 Uiso 1 1 calc R . . . .
H4B H -0.2303 0.7635 0.0445 0.086 Uiso 1 1 calc R . . . .
C5 C 0.0241(12) 0.6219(4) -0.0043(3) 0.079(3) Uani 1 1 d . U . . .
H5A H -0.0235 0.6040 0.0177 0.095 Uiso 1 1 calc R . . . .
H5B H 0.1033 0.6324 0.0134 0.095 Uiso 1 1 calc R . . . .
C6 C -0.1631(9) 0.6768(4) 0.0502(3) 0.059(2) Uani 1 1 d . U . . .
H6A H -0.1186 0.6493 0.0635 0.071 Uiso 1 1 calc R . . . .
H6B H -0.1678 0.6989 0.0765 0.071 Uiso 1 1 calc R . . . .
C7 C 0.4011(10) 0.8459(7) 0.3405(4) 0.110(5) Uani 1 1 d . U . . .
H7 H 0.3788 0.8772 0.3366 0.132 Uiso 1 1 calc R . . . .
C8 C -0.2945(10) 0.6631(4) 0.0324(3) 0.069(3) Uani 1 1 d . U . . .
H8A H -0.2925 0.6422 0.0049 0.082 Uiso 1 1 calc R . . . .
H8B H -0.3435 0.6906 0.0218 0.082 Uiso 1 1 calc R . . . .
C9 C 0.1349(10) 0.7338(5) 0.0149(3) 0.076(3) Uani 1 1 d . U . . .
H9A H 0.1033 0.7611 -0.0032 0.092 Uiso 1 1 calc R . . . .
H9B H 0.1593 0.7106 -0.0080 0.092 Uiso 1 1 calc R . . . .
C10 C -0.3578(12) 0.6388(5) 0.0729(4) 0.092(4) Uani 1 1 d . U . . .
H10A H -0.3088 0.6110 0.0822 0.110 Uiso 1 1 calc R . . . .
H10B H -0.3526 0.6594 0.1008 0.110 Uiso 1 1 calc R . . . .
O35 O 0.4117(6) 0.7524(2) 0.2427(4) 0.098(3) Uani 1 1 d . . . . .
C11 C -0.0458(8) 1.0252(3) 0.2221(4) 0.060(2) Uani 1 1 d . U . . .
H11A H -0.0083 1.0094 0.1959 0.073 Uiso 1 1 calc R . . . .
H11B H -0.0731 1.0013 0.2438 0.073 Uiso 1 1 calc R . . . .
N4 N 0.4163(8) 0.6779(3) 0.2305(6) 0.110(4) Uani 1 1 d . U . . .
N5 N 0.0562(8) 1.0539(2) 0.2494(3) 0.0588(18) Uani 1 1 d . U . . .
C12 C 0.1558(10) 1.0202(3) 0.2685(4) 0.066(2) Uani 1 1 d . U . . .
H12A H 0.1796 1.0012 0.2418 0.079 Uiso 1 1 calc R . . . .
H12B H 0.1184 0.9995 0.2911 0.079 Uiso 1 1 calc R . . . .
C13 C -0.2515(11) 1.0207(4) 0.1733(5) 0.090(4) Uani 1 1 d . U . . .
H13A H -0.2095 1.0080 0.1465 0.108 Uiso 1 1 calc R . . . .
H13B H -0.2719 0.9947 0.1936 0.108 Uiso 1 1 calc R . . . .
C14 C -0.2952(15) 0.8058(4) -0.0121(3) 0.101(5) Uani 1 1 d . U . . .
H14A H -0.2590 0.8182 -0.0405 0.122 Uiso 1 1 calc R . . . .
H14B H -0.3671 0.7861 -0.0235 0.122 Uiso 1 1 calc R . . . .
C15 C 0.0532(15) 0.5923(5) -0.0459(4) 0.106(5) Uani 1 1 d . U . . .
H15A H -0.0269 0.5814 -0.0625 0.127 Uiso 1 1 calc R . . . .
H15B H 0.0955 0.6114 -0.0685 0.127 Uiso 1 1 calc R . . . .
C16 C 0.3643(14) 1.0063(5) 0.3151(6) 0.114(5) Uani 1 1 d D U . . .
H16A H 0.4338 1.0222 0.3340 0.137 Uiso 1 1 calc R . . A 1
H16B H 0.3206 0.9869 0.3371 0.137 Uiso 1 1 calc R . . A 1
C17 C -0.3424(16) 0.8444(5) 0.0148(4) 0.113(5) Uani 1 1 d . U . . .
H17A H -0.4169 0.8575 -0.0031 0.170 Uiso 1 1 calc GR . . . .
H17B H -0.2770 0.8678 0.0197 0.170 Uiso 1 1 calc GR . . . .
H17C H -0.3647 0.8334 0.0457 0.170 Uiso 1 1 calc GR . . . .
C18 C 0.1096(9) 1.0878(3) 0.2166(4) 0.059(2) Uani 1 1 d . U . . .
H18A H 0.0423 1.1095 0.2053 0.071 Uiso 1 1 calc R . . . .
H18B H 0.1761 1.1055 0.2352 0.071 Uiso 1 1 calc R . . . .
C19 C 0.2751(13) 1.0408(4) 0.2936(5) 0.100(4) Uani 1 1 d . U . . .
H19A H 0.3177 1.0592 0.2704 0.120 Uiso 1 1 calc R . . . .
H19B H 0.2518 1.0618 0.3188 0.120 Uiso 1 1 calc R . . . .
C20 C 0.0053(12) 1.0810(4) 0.2895(5) 0.081(3) Uani 1 1 d . U . . .
C21 C -0.1603(11) 1.0507(4) 0.2015(6) 0.106(5) Uani 1 1 d . U . . .
H21A H -0.2021 1.0649 0.2277 0.127 Uiso 1 1 calc R . . . .
H21B H -0.1339 1.0756 0.1809 0.127 Uiso 1 1 calc R . . . .
C22 C 0.1641(11) 1.0681(3) 0.1739(4) 0.075(3) Uani 1 1 d . U . . .
H22A H 0.0947 1.0570 0.1511 0.090 Uiso 1 1 calc R . . . .
H22B H 0.2172 1.0414 0.1840 0.090 Uiso 1 1 calc R . . . .
C23 C 0.4242(10) 0.7091(5) 0.2570(9) 0.157(7) Uani 1 1 d . U . . .
H23 H 0.4401 0.7031 0.2901 0.188 Uiso 1 1 calc R . . . .
C24 C 0.3578(13) 0.7634(7) 0.0256(5) 0.135(7) Uani 1 1 d . U . . .
H24A H 0.3878 0.7388 0.0060 0.202 Uiso 1 1 calc GR . . . .
H24B H 0.4255 0.7728 0.0494 0.202 Uiso 1 1 calc GR . . . .
H24C H 0.3317 0.7896 0.0054 0.202 Uiso 1 1 calc GR . . . .
C25 C 0.2519(11) 0.7472(6) 0.0493(4) 0.104(5) Uani 1 1 d . U . . .
H25A H 0.2270 0.7714 0.0711 0.125 Uiso 1 1 calc R . . . .
H25B H 0.2786 0.7202 0.0689 0.125 Uiso 1 1 calc R . . . .
C26 C 0.3936(15) 0.6929(8) 0.1767(9) 0.192(8) Uani 1 1 d . U . . .
H26A H 0.3615 0.7243 0.1748 0.288 Uiso 1 1 calc GR . . . .
H26B H 0.3322 0.6723 0.1599 0.288 Uiso 1 1 calc GR . . . .
H26C H 0.4730 0.6913 0.1620 0.288 Uiso 1 1 calc GR . . . .
C27 C 0.3869(17) 0.8573(9) 0.4230(5) 0.200(10) Uani 1 1 d . U . . .
H27A H 0.4423 0.8470 0.4505 0.300 Uiso 1 1 calc GR . . . .
H27B H 0.2992 0.8522 0.4289 0.300 Uiso 1 1 calc GR . . . .
H27C H 0.4007 0.8900 0.4176 0.300 Uiso 1 1 calc GR . . . .
C28 C -0.4904(15) 0.6255(7) 0.0615(6) 0.143(7) Uani 1 1 d . U . . .
H28A H -0.4963 0.6027 0.0360 0.214 Uiso 1 1 calc GR . . . .
H28B H -0.5400 0.6525 0.0513 0.214 Uiso 1 1 calc GR . . . .
H28C H -0.5230 0.6124 0.0898 0.214 Uiso 1 1 calc GR . . . .
C29 C 0.4270(13) 0.6311(4) 0.2349(8) 0.142(7) Uani 1 1 d . U . . .
H29A H 0.5151 0.6222 0.2341 0.213 Uiso 1 1 calc GR . . . .
H29B H 0.3760 0.6163 0.2086 0.213 Uiso 1 1 calc GR . . . .
H29C H 0.3976 0.6214 0.2652 0.213 Uiso 1 1 calc GR . . . .
C30 C 0.2925(16) 1.0856(6) 0.1056(5) 0.118(5) Uani 1 1 d . U . . .
H30A H 0.2233 1.0757 0.0827 0.177 Uiso 1 1 calc GR . . . .
H30B H 0.3494 1.0599 0.1133 0.177 Uiso 1 1 calc GR . . . .
H30C H 0.3386 1.1105 0.0918 0.177 Uiso 1 1 calc GR . . . .
C31 C 0.2417(16) 1.1019(5) 0.1491(5) 0.109(5) Uani 1 1 d . U . . .
H31A H 0.1895 1.1293 0.1411 0.131 Uiso 1 1 calc R . . . .
H31B H 0.3129 1.1117 0.1718 0.131 Uiso 1 1 calc R . . . .
C32 C 0.4501(14) 0.7842(8) 0.3893(7) 0.153(6) Uani 1 1 d . U . . .
H32A H 0.4233 0.7669 0.3603 0.229 Uiso 1 1 calc GR . . . .
H32B H 0.4098 0.7714 0.4161 0.229 Uiso 1 1 calc GR . . . .
H32C H 0.5415 0.7820 0.3958 0.229 Uiso 1 1 calc GR . . . .
C33 C -0.627(3) 0.8490(12) 0.1132(10) 0.106(7) Uani 0.5 1 d . U P B 2
H33A H -0.5504 0.8405 0.0991 0.159 Uiso 0.5 1 calc GR . P B 2
H33B H -0.6939 0.8557 0.0879 0.159 Uiso 0.5 1 calc GR . P B 2
H33C H -0.6536 0.8236 0.1327 0.159 Uiso 0.5 1 calc GR . P B 2
C34 C 0.133(2) 0.5522(6) -0.0328(5) 0.159(8) Uani 1 1 d . U . . .
H34A H 0.1490 0.5353 -0.0615 0.239 Uiso 1 1 calc GR . . . .
H34B H 0.0906 0.5323 -0.0116 0.239 Uiso 1 1 calc GR . . . .
H34C H 0.2132 0.5626 -0.0165 0.239 Uiso 1 1 calc GR . . . .
C35 C -0.5940(15) 0.8871(9) 0.1887(9) 0.071(5) Uani 0.5 1 d . U P B 2
H35 H -0.5838 0.9132 0.2088 0.085 Uiso 0.5 1 calc R . P B 2
N6 N 0.1688(17) 0.6438(5) 0.4408(6) 0.132(4) Uani 1 1 d . U . . .
C36 C 0.2659(19) 0.6567(7) 0.4153(6) 0.130(6) Uani 1 1 d . U . . .
H36 H 0.2381 0.6638 0.3832 0.156 Uiso 1 1 calc R . . . .
C37 C -0.0521(19) 1.0508(6) 0.3233(6) 0.137(6) Uani 1 1 d D U . . .
C38 C -0.3708(16) 1.0421(6) 0.1538(9) 0.203(12) Uani 1 1 d . U . . .
H38A H -0.3532 1.0660 0.1310 0.305 Uiso 1 1 calc GR . . . .
H38B H -0.4130 1.0556 0.1797 0.305 Uiso 1 1 calc GR . . . .
H38C H -0.4251 1.0187 0.1376 0.305 Uiso 1 1 calc GR . . . .
C39 C 0.0461(19) 0.6502(7) 0.4274(10) 0.199(10) Uani 1 1 d . U . . .
H39A H 0.0339 0.6804 0.4125 0.299 Uiso 1 1 calc GR . . . .
H39B H -0.0014 0.6485 0.4554 0.299 Uiso 1 1 calc GR . . . .
H39C H 0.0164 0.6264 0.4047 0.299 Uiso 1 1 calc GR . . . .
C40 C 0.221(2) 0.6212(7) 0.4860(6) 0.182(9) Uani 1 1 d . U . . .
H40A H 0.2952 0.6030 0.4799 0.273 Uiso 1 1 calc GR . . . .
H40B H 0.1576 0.6012 0.4977 0.273 Uiso 1 1 calc GR . . . .
H40C H 0.2459 0.6446 0.5099 0.273 Uiso 1 1 calc GR . . . .
C41 C -0.607(3) 0.9347(12) 0.1211(15) 0.129(10) Uani 0.5 1 d . U P B 2
H41A H -0.5462 0.9358 0.0975 0.193 Uiso 0.5 1 calc GR . P B 2
H41B H -0.5870 0.9582 0.1454 0.193 Uiso 0.5 1 calc GR . P B 2
H41C H -0.6918 0.9403 0.1055 0.193 Uiso 0.5 1 calc GR . P B 2
O36 O 0.3788(19) 0.6611(11) 0.4235(11) 0.358(15) Uani 1 1 d . U . . .
C42 C -0.123(4) 1.0736(9) 0.3632(10) 0.120(9) Uani 0.5 1 d . U P C 2
H42A H -0.0578 1.0887 0.3851 0.145 Uiso 0.5 1 calc R . P C 2
H42B H -0.1749 1.0983 0.3477 0.145 Uiso 0.5 1 calc R . P C 2
C43 C 0.416(2) 0.9776(10) 0.2809(9) 0.250(14) Uani 1 1 d D U . . .
H43A H 0.3483 0.9598 0.2638 0.374 Uiso 1 1 calc GR . . . .
H43B H 0.4776 0.9568 0.2971 0.374 Uiso 1 1 calc GR . . . .
H43C H 0.4566 0.9966 0.2583 0.374 Uiso 1 1 calc GR . . . .
C44 C -0.572(2) 0.9273(11) 0.1749(14) 0.117(8) Uani 0.5 1 d . U P B 1
H44A H -0.6495 0.9407 0.1852 0.175 Uiso 0.5 1 calc GR . P B 1
H44B H -0.5267 0.9507 0.1586 0.175 Uiso 0.5 1 calc GR . P B 1
H44C H -0.5194 0.9163 0.2028 0.175 Uiso 0.5 1 calc GR . P B 1
C45 C -0.198(4) 1.0500(17) 0.3907(13) 0.169(16) Uani 0.5 1 d . U P C 2
H45A H -0.2751 1.0409 0.3716 0.253 Uiso 0.5 1 calc GR . P C 2
H45B H -0.2192 1.0694 0.4171 0.253 Uiso 0.5 1 calc GR . P C 2
H45C H -0.1538 1.0226 0.4034 0.253 Uiso 0.5 1 calc GR . P C 2
C46 C -0.6159(16) 0.8480(9) 0.1557(9) 0.073(5) Uani 0.5 1 d . U P B 1
H46 H -0.6335 0.8235 0.1340 0.088 Uiso 0.5 1 calc R . P B 1
C47 C -0.614(3) 0.8981(15) 0.0916(12) 0.143(11) Uani 0.5 1 d . U P B 1
H47A H -0.5893 0.8704 0.0754 0.214 Uiso 0.5 1 calc GR . P B 1
H47B H -0.5582 0.9234 0.0845 0.214 Uiso 0.5 1 calc GR . P B 1
H47C H -0.7007 0.9061 0.0805 0.214 Uiso 0.5 1 calc GR . P B 1
C49 C 0.002(4) 1.0574(14) 0.3713(9) 0.169(11) Uani 0.5 1 d D U P C 1
H49A H 0.0041 1.0905 0.3784 0.202 Uiso 0.5 1 calc R . P C 1
H49B H 0.0897 1.0462 0.3740 0.202 Uiso 0.5 1 calc R . P C 1
C50 C -0.070(5) 1.0325(17) 0.4089(10) 0.201(17) Uani 0.5 1 d D U P C 1
H50A H -0.1589 1.0414 0.4048 0.302 Uiso 0.5 1 calc GR . P C 1
H50B H -0.0342 1.0411 0.4408 0.302 Uiso 0.5 1 calc GR . P C 1
H50C H -0.0631 0.9993 0.4048 0.302 Uiso 0.5 1 calc GR . P C 1

loop_
_atom_site_aniso_label
_atom_site_aniso_U_11
_atom_site_aniso_U_22
_atom_site_aniso_U_33
_atom_site_aniso_U_23
_atom_site_aniso_U_13
_atom_site_aniso_U_12
V1 0.0263(5) 0.0295(6) 0.0206(5) -0.0017(4) 0.0043(4) -0.0007(4)
V2 0.0258(5) 0.0301(6) 0.0236(5) 0.0013(4) 0.0010(4) -0.0007(4)
V3 0.0246(5) 0.0330(6) 0.0239(5) 0.0041(4) 0.0061(4) 0.0015(4)
V4 0.0231(5) 0.0373(6) 0.0208(5) -0.0017(4) -0.0003(4) -0.0010(4)
V5 0.0221(5) 0.0443(7) 0.0270(6) -0.0053(5) 0.0046(4) 0.0010(5)
V6 0.0245(5) 0.0376(6) 0.0320(6) 0.0062(5) 0.0030(4) 0.0070(5)
V7 0.0250(5) 0.0321(6) 0.0259(5) 0.0003(4) 0.0021(4) -0.0081(4)
V8 0.0253(5) 0.0291(6) 0.0353(6) 0.0000(5) 0.0074(5) 0.0016(4)
V9 0.0215(5) 0.0423(7) 0.0268(6) 0.0020(5) 0.0008(4) -0.0009(5)
V10 0.0248(5) 0.0323(6) 0.0375(6) -0.0044(5) 0.0068(5) 0.0054(5)
V11 0.0252(5) 0.0408(7) 0.0217(5) 0.0024(5) 0.0051(4) -0.0073(5)
V12 0.0230(5) 0.0323(6) 0.0334(6) -0.0078(5) 0.0038(4) -0.0020(4)
Ca1 0.0245(6) 0.0299(7) 0.0283(6) 0.0013(5) 0.0046(5) 0.0006(5)
Ca2 0.0232(6) 0.0427(8) 0.0282(7) 0.0000(6) 0.0016(5) -0.0028(6)
Cl1 0.0372(8) 0.0324(8) 0.0260(8) -0.0010(6) 0.0043(6) -0.0003(7)
O1 0.028(2) 0.037(3) 0.024(2) -0.0020(19) -0.0004(18) 0.0010(19)
O2 0.023(2) 0.031(2) 0.025(2) 0.0015(18) 0.0056(17) 0.0005(18)
O3 0.027(2) 0.028(2) 0.024(2) 0.0013(18) 0.0018(17) -0.0036(18)
O4 0.025(2) 0.032(2) 0.033(2) 0.0069(19) 0.0059(18) 0.0040(19)
O5 0.024(2) 0.034(3) 0.026(2) -0.0009(19) 0.0050(17) 0.0028(18)
O6 0.022(2) 0.045(3) 0.036(3) 0.007(2) 0.0028(19) 0.006(2)
O7 0.022(2) 0.040(3) 0.029(2) 0.002(2) 0.0048(18) -0.0024(19)
O8 0.038(3) 0.040(3) 0.032(3) -0.001(2) -0.002(2) -0.009(2)
O9 0.033(3) 0.053(3) 0.026(2) 0.001(2) -0.0021(19) 0.001(2)
O10 0.041(3) 0.037(3) 0.037(3) 0.003(2) 0.001(2) 0.002(2)
O11 0.039(3) 0.038(3) 0.028(2) -0.003(2) 0.007(2) 0.002(2)
O12 0.034(3) 0.050(3) 0.043(3) 0.012(2) 0.004(2) 0.010(2)
O13 0.043(3) 0.043(3) 0.031(3) 0.010(2) 0.011(2) 0.004(2)
O14 0.027(2) 0.063(4) 0.035(3) -0.007(2) 0.007(2) 0.001(2)
O15 0.043(3) 0.032(3) 0.051(3) 0.006(2) 0.011(2) 0.001(2)
O16 0.021(2) 0.027(2) 0.039(3) -0.0025(19) 0.0076(19) 0.0022(18)
O17 0.025(2) 0.036(3) 0.022(2) -0.0062(18) 0.0028(17) 0.0000(19)
O18 0.023(2) 0.042(3) 0.023(2) -0.0051(19) 0.0015(17) -0.0020(19)
O19 0.024(2) 0.044(3) 0.028(2) 0.000(2) 0.0058(18) -0.003(2)
O20 0.041(3) 0.055(3) 0.028(2) 0.004(2) 0.012(2) -0.010(2)
O21 0.037(3) 0.038(3) 0.045(3) -0.013(2) 0.003(2) -0.004(2)
O22 0.021(2) 0.033(2) 0.037(3) -0.005(2) 0.0057(18) 0.0005(18)
O23 0.027(2) 0.038(3) 0.024(2) 0.0018(19) 0.0021(17) 0.0033(19)
O24 0.031(2) 0.033(3) 0.031(2) 0.001(2) 0.0070(19) -0.009(2)
O25 0.026(2) 0.037(3) 0.026(2) 0.0053(19) 0.0039(18) -0.0058(19)
O26 0.021(2) 0.035(3) 0.032(2) -0.008(2) -0.0033(18) -0.0037(18)
O27 0.022(2) 0.038(3) 0.034(2) -0.009(2) 0.0044(18) 0.0009(19)
O28 0.025(2) 0.033(2) 0.019(2) 0.0000(17) 0.0014(16) -0.0038(18)
O29 0.036(3) 0.042(3) 0.059(3) -0.011(3) 0.010(2) 0.011(2)
O30 0.031(3) 0.128(7) 0.095(5) 0.075(5) 0.019(3) 0.013(4)
O31 0.034(3) 0.061(4) 0.035(3) 0.002(2) -0.005(2) -0.003(2)
O32 0.032(3) 0.160(8) 0.042(3) -0.036(4) 0.011(3) -0.008(4)
O33 0.023(2) 0.041(3) 0.037(3) -0.006(2) 0.0029(19) 0.003(2)
O34 0.025(2) 0.041(3) 0.039(3) 0.004(2) 0.007(2) 0.014(2)
N1 0.066(4) 0.079(5) 0.019(3) 0.002(3) 0.004(3) -0.010(3)
N2 0.027(4) 0.230(12) 0.036(4) -0.035(6) 0.002(3) -0.014(6)
C1 0.069(6) 0.086(6) 0.023(4) 0.000(4) 0.003(3) -0.003(4)
C2 0.061(5) 0.115(8) 0.022(4) -0.001(4) 0.001(3) -0.012(5)
N3 0.039(4) 0.111(7) 0.107(7) 0.072(6) 0.021(5) 0.015(5)
C3 0.067(5) 0.075(5) 0.024(4) 0.000(3) 0.001(3) -0.009(4)
C4 0.099(8) 0.086(7) 0.033(4) -0.010(4) 0.017(5) -0.004(5)
C5 0.099(8) 0.096(7) 0.042(5) 0.011(5) 0.009(5) 0.012(6)
C6 0.071(5) 0.082(6) 0.025(4) 0.005(4) 0.006(3) -0.008(5)
C7 0.048(6) 0.224(14) 0.057(5) -0.028(7) 0.000(5) -0.012(8)
C8 0.074(6) 0.088(7) 0.045(5) 0.000(5) 0.010(4) -0.012(5)
C9 0.070(6) 0.128(10) 0.031(4) -0.002(5) 0.009(4) -0.018(6)
C10 0.103(8) 0.113(10) 0.064(7) -0.016(6) 0.037(6) -0.034(7)
O35 0.036(3) 0.037(4) 0.227(11) -0.014(5) 0.035(5) -0.005(3)
C11 0.052(5) 0.033(4) 0.095(7) -0.007(4) -0.002(4) 0.002(3)
N4 0.044(5) 0.044(4) 0.252(13) -0.014(6) 0.062(7) -0.005(4)
N5 0.070(5) 0.024(3) 0.079(5) -0.007(3) -0.008(3) -0.001(3)
C12 0.071(6) 0.039(5) 0.083(7) 0.003(4) -0.009(5) -0.002(4)
C13 0.082(7) 0.051(6) 0.130(11) 0.002(6) -0.032(7) 0.001(5)
C14 0.180(13) 0.096(9) 0.032(5) 0.005(5) 0.032(6) 0.051(8)
C15 0.139(12) 0.123(10) 0.059(7) 0.011(6) 0.025(7) 0.051(9)
C16 0.094(9) 0.080(9) 0.162(14) 0.028(9) -0.029(9) 0.007(7)
C17 0.168(14) 0.113(11) 0.062(7) -0.011(7) 0.025(8) 0.042(9)
C18 0.067(6) 0.029(4) 0.079(6) 0.005(4) -0.007(4) 0.006(4)
C19 0.103(8) 0.059(7) 0.127(10) 0.004(7) -0.047(8) -0.007(6)
C20 0.093(8) 0.047(5) 0.105(7) -0.028(5) 0.026(6) -0.017(5)
C21 0.076(7) 0.049(6) 0.182(13) -0.025(7) -0.040(7) 0.015(5)
C22 0.093(8) 0.040(5) 0.092(7) -0.003(5) 0.010(5) -0.002(5)
C23 0.035(6) 0.086(9) 0.356(19) -0.082(11) 0.055(10) -0.023(6)
C24 0.079(8) 0.24(2) 0.082(9) 0.016(11) -0.003(7) -0.047(11)
C25 0.074(7) 0.183(14) 0.059(7) -0.027(8) 0.018(5) -0.041(8)
C26 0.060(9) 0.24(2) 0.282(15) 0.082(15) 0.037(13) -0.010(12)
C27 0.126(14) 0.39(3) 0.081(9) -0.125(14) 0.001(9) -0.029(16)
C28 0.123(11) 0.178(17) 0.132(14) 0.007(13) 0.042(10) -0.062(12)
C29 0.086(9) 0.043(5) 0.31(2) -0.009(9) 0.067(12) -0.006(6)
C30 0.142(14) 0.123(13) 0.091(9) 0.021(8) 0.019(8) 0.000(10)
C31 0.163(14) 0.081(9) 0.085(8) 0.006(7) 0.022(8) -0.032(8)
C32 0.057(8) 0.244(15) 0.160(16) 0.032(12) 0.023(9) -0.016(11)
C33 0.084(17) 0.155(16) 0.080(13) 0.050(10) 0.011(14) 0.008(17)
C34 0.27(2) 0.135(14) 0.078(10) 0.021(9) 0.032(12) 0.091(14)
C35 0.023(7) 0.087(13) 0.106(9) 0.040(9) 0.019(9) 0.001(8)
N6 0.144(10) 0.114(10) 0.136(11) -0.003(8) -0.002(8) 0.007(10)
C36 0.131(11) 0.170(16) 0.086(10) -0.003(9) 0.004(9) 0.042(12)
C37 0.195(16) 0.101(10) 0.126(10) -0.027(8) 0.067(10) -0.054(10)
C38 0.125(14) 0.091(11) 0.36(3) -0.039(16) -0.130(17) 0.015(10)
C39 0.127(10) 0.128(16) 0.34(3) -0.010(18) -0.016(14) -0.013(14)
C40 0.30(3) 0.146(18) 0.097(12) 0.008(10) 0.004(13) -0.016(17)
C41 0.074(16) 0.132(14) 0.19(2) 0.118(16) 0.065(19) 0.042(16)
O36 0.136(11) 0.47(4) 0.47(4) -0.06(3) 0.028(17) 0.00(2)
C42 0.23(2) 0.064(14) 0.078(14) -0.006(11) 0.050(13) -0.064(15)
C43 0.15(2) 0.30(3) 0.30(3) -0.04(2) 0.04(2) 0.11(2)
C44 0.043(12) 0.103(14) 0.20(2) 0.036(13) 0.015(16) 0.008(13)
C45 0.23(4) 0.19(4) 0.09(2) -0.02(2) 0.06(2) -0.11(3)
C46 0.027(8) 0.109(10) 0.084(13) 0.045(10) 0.009(8) -0.010(9)
C47 0.081(17) 0.22(3) 0.124(12) 0.124(15) -0.003(18) 0.01(2)
C49 0.26(3) 0.11(2) 0.132(11) 0.027(17) 0.023(19) -0.06(2)
C50 0.30(4) 0.17(3) 0.141(18) 0.01(3) 0.07(3) -0.05(4)

loop_
_atom_type_symbol
_atom_type_description
_atom_type_scat_dispersion_real
_atom_type_scat_dispersion_imag
_atom_type_scat_source
C C 0.0033 0.0016 'International Tables Vol C Tables 4.2.6.8 and 6.1.1.4'
H H 0.0000 0.0000 'International Tables Vol C Tables 4.2.6.8 and 6.1.1.4'
Ca Ca 0.2262 0.3064 'International Tables Vol C Tables 4.2.6.8 and 6.1.1.4'
Cl Cl 0.1484 0.1585 'International Tables Vol C Tables 4.2.6.8 and 6.1.1.4'
N N 0.0061 0.0033 'International Tables Vol C Tables 4.2.6.8 and 6.1.1.4'
O O 0.0106 0.0060 'International Tables Vol C Tables 4.2.6.8 and 6.1.1.4'
V V 0.3005 0.5294 'International Tables Vol C Tables 4.2.6.8 and 6.1.1.4'

loop_
_geom_angle_atom_site_label_1
_geom_angle_atom_site_label_2
_geom_angle_atom_site_label_3
_geom_angle
_geom_angle_site_symmetry_1
_geom_angle_site_symmetry_3
_geom_angle_publ_flag
O5 V1 O3 151.05(19) . . ?
O5 V1 O17 95.6(2) . . ?
O5 V1 O28 88.60(19) . . ?
O11 V1 O3 103.7(2) . . ?
O11 V1 O5 104.7(2) . . ?
O11 V1 O17 107.5(2) . . ?
O11 V1 O28 107.6(2) . . ?
O17 V1 O3 80.99(19) . . ?
O17 V1 O28 142.24(19) . . ?
O28 V1 O3 77.67(18) . . ?
O1 V2 O3 147.9(2) . . ?
O1 V2 O25 81.44(19) . . ?
O10 V2 O1 107.0(2) . . ?
O10 V2 O3 104.9(2) . . ?
O10 V2 O17 107.0(2) . . ?
O10 V2 O25 106.7(2) . . ?
O17 V2 O1 86.54(19) . . ?
O17 V2 O3 81.42(18) . . ?
O17 V2 O25 146.3(2) . . ?
O25 V2 O3 92.30(19) . . ?
O2 V3 O4 79.94(19) . . ?
O2 V3 O23 141.80(19) . . ?
O5 V3 O2 94.8(2) . . ?
O5 V3 O4 151.13(19) . . ?
O5 V3 O23 90.6(2) . . ?
O13 V3 O2 107.7(2) . . ?
O13 V3 O4 104.2(2) . . ?
O13 V3 O5 104.4(2) . . ?
O13 V3 O23 107.4(2) . . ?
O23 V3 O4 77.34(19) . . ?
O1 V4 O18 143.35(19) . . ?
O1 V4 O25 80.13(19) . . ?
O9 V4 O1 107.0(2) . . ?
O9 V4 O18 106.1(2) . . ?
O9 V4 O25 103.9(2) . . ?
O9 V4 O26 105.2(2) . . ?
O18 V4 O25 77.06(19) . . ?
O26 V4 O1 96.1(2) . . ?
O26 V4 O18 90.0(2) . . ?
O26 V4 O25 150.4(2) . . ?
O14 V5 O18 105.3(2) . . ?
O14 V5 O19 106.8(2) . . ?
O14 V5 O27 106.6(2) . . ?
O14 V5 O33 106.9(2) . . ?
O18 V5 O27 92.9(2) . . ?
O18 V5 O33 147.7(2) . . ?
O19 V5 O18 81.6(2) . . ?
O19 V5 O27 146.5(2) . . ?
O19 V5 O33 86.5(2) . . ?
O33 V5 O27 80.7(2) . . ?
O4 V6 O23 77.63(19) . . ?
O6 V6 O4 141.3(2) . . ?
O6 V6 O23 78.9(2) . . ?
O12 V6 O4 107.4(2) . . ?
O12 V6 O6 107.7(2) . . ?
O12 V6 O23 103.7(2) . . ?
O12 V6 O34 104.7(3) . . ?
O34 V6 O4 91.6(2) . . ?
O34 V6 O6 94.7(2) . . ?
O34 V6 O23 151.6(2) . . ?
O3 V7 O28 77.80(18) . . ?
O7 V7 O3 141.6(2) . . ?
O7 V7 O28 79.51(19) . . ?
O8 V7 O3 107.6(2) . . ?
O8 V7 O7 107.6(2) . . ?
O8 V7 O24 105.1(2) . . ?
O8 V7 O28 103.3(2) . . ?
O24 V7 O3 90.3(2) . . ?
O24 V7 O7 95.1(2) . . ?
O24 V7 O28 151.3(2) . . ?
O2 V8 O4 81.67(19) . . ?
O2 V8 O16 147.4(2) . . ?
O4 V8 O16 92.20(19) . . ?
O15 V8 O2 105.9(2) . . ?
O15 V8 O4 104.9(2) . . ?
O15 V8 O16 106.7(2) . . ?
O15 V8 O22 105.8(2) . . ?
O22 V8 O2 87.49(19) . . ?
O22 V8 O4 149.2(2) . . ?
O22 V8 O16 81.55(19) . . ?
O6 V9 O23 81.2(2) . . ?
O6 V9 O28 147.1(2) . . ?
O7 V9 O6 86.5(2) . . ?
O7 V9 O23 147.5(2) . . ?
O7 V9 O28 81.59(19) . . ?
O23 V9 O28 92.64(19) . . ?
O31 V9 O6 107.3(3) . . ?
O31 V9 O7 106.2(2) . . ?
O31 V9 O23 106.2(2) . . ?
O31 V9 O28 105.5(2) . . ?
O16 V10 O27 77.88(19) . . ?
O29 V10 O16 106.1(2) . . ?
O29 V10 O27 103.6(3) . . ?
O29 V10 O33 107.9(3) . . ?
O29 V10 O34 105.0(3) . . ?
O33 V10 O16 142.7(2) . . ?
O33 V10 O27 79.8(2) . . ?
O34 V10 O16 90.0(2) . . ?
O34 V10 O27 151.0(2) . . ?
O34 V10 O33 95.5(2) . . ?
O19 V11 O18 79.8(2) . . ?
O19 V11 O25 142.7(2) . . ?
O20 V11 O18 102.6(2) . . ?
O20 V11 O19 106.8(2) . . ?
O20 V11 O24 104.8(2) . . ?
O20 V11 O25 106.9(2) . . ?
O24 V11 O18 152.4(2) . . ?
O24 V11 O19 95.3(2) . . ?
O24 V11 O25 91.0(2) . . ?
O25 V11 O18 77.87(19) . . ?
O21 V12 O16 104.5(2) . . ?
O21 V12 O22 107.3(2) . . ?
O21 V12 O26 105.4(2) . . ?
O21 V12 O27 107.1(2) . . ?
O22 V12 O16 79.19(19) . . ?
O22 V12 O27 142.3(2) . . ?
O26 V12 O16 149.93(19) . . ?
O26 V12 O22 94.8(2) . . ?
O26 V12 O27 90.5(2) . . ?
O27 V12 O16 77.73(19) . . ?
O1 Ca1 Ca2 112.03(12) . 1_655 ?
O1 Ca1 O2 132.11(16) . . ?
O1 Ca1 O17 66.51(15) . . ?
O1 Ca1 O30 152.8(2) . 1_655 ?
O1 Ca1 O32 83.3(2) . . ?
O1 Ca1 O35 89.5(3) . . ?
O2 Ca1 Ca2 115.86(11) . 1_655 ?
O2 Ca1 O17 91.65(16) . . ?
O2 Ca1 O30 74.57(18) . 1_655 ?
O2 Ca1 O32 133.1(2) . . ?
O2 Ca1 O35 127.8(3) . . ?
O17 Ca1 Ca2 117.67(11) . 1_655 ?
O17 Ca1 O30 126.1(3) . 1_655 ?
O17 Ca1 O32 134.6(3) . . ?
O17 Ca1 O35 76.3(2) . . ?
O22 Ca1 Ca2 110.34(12) . 1_655 ?
O22 Ca1 O1 96.38(16) . . ?
O22 Ca1 O2 66.41(16) . . ?
O22 Ca1 O17 131.99(16) . . ?
O22 Ca1 O30 90.1(2) . 1_655 ?
O22 Ca1 O32 82.3(2) . . ?
O22 Ca1 O35 150.9(2) . . ?
O30 Ca1 Ca2 41.59(15) 1_655 1_655 ?
O30 Ca1 O32 71.3(3) 1_655 . ?
O32 Ca1 Ca2 43.60(14) . 1_655 ?
O35 Ca1 Ca2 42.10(16) . 1_655 ?
O35 Ca1 O30 73.0(3) . 1_655 ?
O35 Ca1 O32 70.0(3) . . ?
O6 Ca2 Ca1 112.74(12) . 1_455 ?
O6 Ca2 O32 142.9(2) . 1_455 ?
O6 Ca2 O35 113.3(3) . 1_455 ?
O7 Ca2 Ca1 111.05(12) . 1_455 ?
O7 Ca2 O6 65.45(17) . . ?
O7 Ca2 O32 141.0(2) . 1_455 ?
O7 Ca2 O35 73.5(2) . 1_455 ?
O19 Ca2 Ca1 117.35(12) . 1_455 ?
O19 Ca2 O6 129.74(16) . . ?
O19 Ca2 O7 92.41(17) . . ?
O19 Ca2 O30 153.7(2) . . ?
O19 Ca2 O32 82.4(2) . 1_455 ?
O19 Ca2 O33 66.40(17) . . ?
O19 Ca2 O35 101.1(3) . 1_455 ?
O30 Ca2 Ca1 42.46(15) . 1_455 ?
O30 Ca2 O6 74.06(19) . . ?
O30 Ca2 O7 110.1(3) . . ?
O30 Ca2 O32 71.5(2) . 1_455 ?
O30 Ca2 O33 105.5(3) . . ?
O30 Ca2 O35 73.8(3) . 1_455 ?
O32 Ca2 Ca1 43.05(14) 1_455 1_455 ?
O33 Ca2 Ca1 118.46(12) . 1_455 ?
O33 Ca2 O6 93.59(18) . . ?
O33 Ca2 O7 130.48(16) . . ?
O33 Ca2 O32 82.5(2) . 1_455 ?
O33 Ca2 O35 151.1(3) . 1_455 ?
O35 Ca2 Ca1 42.22(16) 1_455 1_455 ?
O35 Ca2 O32 69.7(3) 1_455 1_455 ?
V2 O1 Ca1 103.29(19) . . ?
V4 O1 V2 102.1(2) . . ?
V4 O1 Ca1 129.0(2) . . ?
V3 O2 V8 102.4(2) . . ?
V3 O2 Ca1 133.6(2) . . ?
V8 O2 Ca1 102.23(19) . . ?
V2 O3 V1 95.59(19) . . ?
V7 O3 V1 102.9(2) . . ?
V7 O3 V2 140.9(2) . . ?
V6 O4 V3 103.1(2) . . ?
V6 O4 V8 140.2(3) . . ?
V8 O4 V3 95.74(19) . . ?
V3 O5 V1 137.1(3) . . ?
V6 O6 V9 103.2(2) . . ?
V6 O6 Ca2 132.1(3) . . ?
V9 O6 Ca2 103.7(2) . . ?
V7 O7 V9 102.7(2) . . ?
V7 O7 Ca2 132.9(2) . . ?
V9 O7 Ca2 104.0(2) . . ?
V8 O16 V10 140.4(3) . . ?
V8 O16 V12 96.09(19) . . ?
V10 O16 V12 102.1(2) . . ?
V1 O17 V2 101.8(2) . . ?
V1 O17 Ca1 132.9(2) . . ?
V2 O17 Ca1 102.84(18) . . ?
V4 O18 V11 102.2(2) . . ?
V5 O18 V4 140.5(3) . . ?
V5 O18 V11 96.16(19) . . ?
V5 O19 Ca2 103.7(2) . . ?
V11 O19 V5 102.2(2) . . ?
V11 O19 Ca2 132.6(2) . . ?
V8 O22 V12 102.7(2) . . ?
V8 O22 Ca1 103.1(2) . . ?
V12 O22 Ca1 129.8(2) . . ?
V3 O23 V6 101.9(2) . . ?
V9 O23 V3 139.5(3) . . ?
V9 O23 V6 96.33(19) . . ?
V7 O24 V11 136.1(3) . . ?
V2 O25 V4 95.85(19) . . ?
V2 O25 V11 140.0(2) . . ?
V11 O25 V4 102.9(2) . . ?
V12 O26 V4 138.7(2) . . ?
V5 O27 V10 96.5(2) . . ?
V5 O27 V12 140.4(3) . . ?
V12 O27 V10 102.3(2) . . ?
V1 O28 V7 101.59(19) . . ?
V9 O28 V1 141.2(2) . . ?
V9 O28 V7 96.06(19) . . ?
Ca2 O30 Ca1 96.0(2) . 1_455 ?
C35 O30 Ca1 131.0(8) . 1_455 ?
C35 O30 Ca2 121.8(9) . . ?
C46 O30 Ca1 119.6(9) . 1_455 ?
C46 O30 Ca2 126.4(9) . . ?
Ca1 O32 Ca2 93.3(2) . 1_655 ?
C7 O32 Ca1 125.1(6) . . ?
C7 O32 Ca2 139.8(7) . 1_655 ?
V5 O33 Ca2 102.9(2) . . ?
V10 O33 V5 102.6(2) . . ?
V10 O33 Ca2 131.0(2) . . ?
V6 O34 V10 137.7(3) . . ?
C1 N1 C2 110.4(7) . . ?
C1 N1 C3 107.3(6) . . ?
C1 N1 C6 110.8(7) . . ?
C3 N1 C2 110.9(8) . . ?
C3 N1 C6 112.4(7) . . ?
C6 N1 C2 105.0(6) . . ?
C7 N2 C27 127.1(18) . . ?
C7 N2 C32 115.1(14) . . ?
C27 N2 C32 117.6(16) . . ?
N1 C1 H1A 108.0 . . ?
N1 C1 H1B 108.0 . . ?
H1A C1 H1B 107.2 . . ?
C5 C1 N1 117.2(7) . . ?
C5 C1 H1A 108.0 . . ?
C5 C1 H1B 108.0 . . ?
N1 C2 H2A 108.0 . . ?
N1 C2 H2B 108.0 . . ?
H2A C2 H2B 107.3 . . ?
C9 C2 N1 117.1(7) . . ?
C9 C2 H2A 108.0 . . ?
C9 C2 H2B 108.0 . . ?
C35 N3 C33 121.1(17) . . ?
C35 N3 C41 119(2) . . ?
C41 N3 C33 119(2) . . ?
C44 N3 C47 119(2) . . ?
C46 N3 C44 126(2) . . ?
C46 N3 C47 115(2) . . ?
N1 C3 H3A 108.2 . . ?
N1 C3 H3B 108.2 . . ?
H3A C3 H3B 107.4 . . ?
C4 C3 N1 116.3(7) . . ?
C4 C3 H3A 108.2 . . ?
C4 C3 H3B 108.2 . . ?
C3 C4 H4A 109.2 . . ?
C3 C4 H4B 109.2 . . ?
C3 C4 C14 112.0(8) . . ?
H4A C4 H4B 107.9 . . ?
C14 C4 H4A 109.2 . . ?
C14 C4 H4B 109.2 . . ?
C1 C5 H5A 109.8 . . ?
C1 C5 H5B 109.8 . . ?
C1 C5 C15 109.3(9) . . ?
H5A C5 H5B 108.3 . . ?
C15 C5 H5A 109.8 . . ?
C15 C5 H5B 109.8 . . ?
N1 C6 H6A 108.3 . . ?
N1 C6 H6B 108.3 . . ?
H6A C6 H6B 107.4 . . ?
C8 C6 N1 116.0(7) . . ?
C8 C6 H6A 108.3 . . ?
C8 C6 H6B 108.3 . . ?
O32 C7 N2 131.0(18) . . ?
O32 C7 H7 114.5 . . ?
N2 C7 H7 114.5 . . ?
C6 C8 H8A 109.8 . . ?
C6 C8 H8B 109.8 . . ?
C6 C8 C10 109.5(8) . . ?
H8A C8 H8B 108.2 . . ?
C10 C8 H8A 109.8 . . ?
C10 C8 H8B 109.8 . . ?
C2 C9 H9A 109.6 . . ?
C2 C9 H9B 109.6 . . ?
C2 C9 C25 110.3(8) . . ?
H9A C9 H9B 108.1 . . ?
C25 C9 H9A 109.6 . . ?
C25 C9 H9B 109.6 . . ?
C8 C10 H10A 108.3 . . ?
C8 C10 H10B 108.3 . . ?
H10A C10 H10B 107.4 . . ?
C28 C10 C8 115.9(12) . . ?
C28 C10 H10A 108.3 . . ?
C28 C10 H10B 108.3 . . ?
Ca2 O35 Ca1 95.7(2) 1_655 . ?
C23 O35 Ca1 130.9(7) . . ?
C23 O35 Ca2 125.3(7) . 1_655 ?
H11A C11 H11B 107.4 . . ?
N5 C11 H11A 108.2 . . ?
N5 C11 H11B 108.2 . . ?
C21 C11 H11A 108.2 . . ?
C21 C11 H11B 108.2 . . ?
C21 C11 N5 116.2(7) . . ?
C23 N4 C26 113.2(17) . . ?
C23 N4 C29 135(2) . . ?
C29 N4 C26 111.5(16) . . ?
C11 N5 C20 111.9(8) . . ?
C12 N5 C11 105.7(6) . . ?
C12 N5 C20 111.2(9) . . ?
C18 N5 C11 110.2(8) . . ?
C18 N5 C12 110.7(8) . . ?
C18 N5 C20 107.3(7) . . ?
N5 C12 H12A 108.2 . . ?
N5 C12 H12B 108.2 . . ?
N5 C12 C19 116.2(8) . . ?
H12A C12 H12B 107.4 . . ?
C19 C12 H12A 108.2 . . ?
C19 C12 H12B 108.2 . . ?
H13A C13 H13B 107.3 . . ?
C21 C13 H13A 108.1 . . ?
C21 C13 H13B 108.1 . . ?
C38 C13 H13A 108.1 . . ?
C38 C13 H13B 108.1 . . ?
C38 C13 C21 116.8(11) . . ?
C4 C14 H14A 108.6 . . ?
C4 C14 H14B 108.6 . . ?
H14A C14 H14B 107.5 . . ?
C17 C14 C4 114.9(10) . . ?
C17 C14 H14A 108.6 . . ?
C17 C14 H14B 108.6 . . ?
C5 C15 H15A 108.6 . . ?
C5 C15 H15B 108.6 . . ?
H15A C15 H15B 107.6 . . ?
C34 C15 C5 114.5(11) . . ?
C34 C15 H15A 108.6 . . ?
C34 C15 H15B 108.6 . . ?
H16A C16 H16B 107.7 . . ?
C19 C16 H16A 108.9 . . ?
C19 C16 H16B 108.9 . . ?
C43 C16 H16A 108.9 . . ?
C43 C16 H16B 108.9 . . ?
C43 C16 C19 113.3(16) . . ?
C14 C17 H17A 109.5 . . ?
C14 C17 H17B 109.5 . . ?
C14 C17 H17C 109.5 . . ?
H17A C17 H17B 109.5 . . ?
H17A C17 H17C 109.5 . . ?
H17B C17 H17C 109.5 . . ?
N5 C18 H18A 108.3 . . ?
N5 C18 H18B 108.3 . . ?
H18A C18 H18B 107.4 . . ?
C22 C18 N5 116.1(7) . . ?
C22 C18 H18A 108.3 . . ?
C22 C18 H18B 108.3 . . ?
C12 C19 H19A 108.8 . . ?
C12 C19 H19B 108.8 . . ?
C16 C19 C12 113.7(10) . . ?
C16 C19 H19A 108.8 . . ?
C16 C19 H19B 108.8 . . ?
H19A C19 H19B 107.7 . . ?
C37 C20 N5 111.6(10) . . ?
C11 C21 H21A 109.1 . . ?
C11 C21 H21B 109.1 . . ?
C13 C21 C11 112.7(9) . . ?
C13 C21 H21A 109.1 . . ?
C13 C21 H21B 109.1 . . ?
H21A C21 H21B 107.8 . . ?
C18 C22 H22A 108.9 . . ?
C18 C22 H22B 108.9 . . ?
C18 C22 C31 113.2(9) . . ?
H22A C22 H22B 107.8 . . ?
C31 C22 H22A 108.9 . . ?
C31 C22 H22B 108.9 . . ?
O35 C23 H23 118.6 . . ?
N4 C23 O35 123(2) . . ?
N4 C23 H23 118.6 . . ?
H24A C24 H24B 109.5 . . ?
H24A C24 H24C 109.5 . . ?
H24B C24 H24C 109.5 . . ?
C25 C24 H24A 109.5 . . ?
C25 C24 H24B 109.5 . . ?
C25 C24 H24C 109.5 . . ?
C9 C25 H25A 108.7 . . ?
C9 C25 H25B 108.7 . . ?
C24 C25 C9 114.1(10) . . ?
C24 C25 H25A 108.7 . . ?
C24 C25 H25B 108.7 . . ?
H25A C25 H25B 107.6 . . ?
N4 C26 H26A 109.5 . . ?
N4 C26 H26B 109.5 . . ?
N4 C26 H26C 109.5 . . ?
H26A C26 H26B 109.5 . . ?
H26A C26 H26C 109.5 . . ?
H26B C26 H26C 109.5 . . ?
N2 C27 H27A 109.5 . . ?
N2 C27 H27B 109.5 . . ?
N2 C27 H27C 109.5 . . ?
H27A C27 H27B 109.5 . . ?
H27A C27 H27C 109.5 . . ?
H27B C27 H27C 109.5 . . ?
C10 C28 H28A 109.5 . . ?
C10 C28 H28B 109.5 . . ?
C10 C28 H28C 109.5 . . ?
H28A C28 H28B 109.5 . . ?
H28A C28 H28C 109.5 . . ?
H28B C28 H28C 109.5 . . ?
N4 C29 H29A 109.5 . . ?
N4 C29 H29B 109.5 . . ?
N4 C29 H29C 109.5 . . ?
H29A C29 H29B 109.5 . . ?
H29A C29 H29C 109.5 . . ?
H29B C29 H29C 109.5 . . ?
H30A C30 H30B 109.5 . . ?
H30A C30 H30C 109.5 . . ?
H30B C30 H30C 109.5 . . ?
C31 C30 H30A 109.5 . . ?
C31 C30 H30B 109.5 . . ?
C31 C30 H30C 109.5 . . ?
C22 C31 H31A 108.3 . . ?
C22 C31 H31B 108.3 . . ?
C30 C31 C22 116.1(12) . . ?
C30 C31 H31A 108.3 . . ?
C30 C31 H31B 108.3 . . ?
H31A C31 H31B 107.4 . . ?
N2 C32 H32A 109.5 . . ?
N2 C32 H32B 109.5 . . ?
N2 C32 H32C 109.5 . . ?
H32A C32 H32B 109.5 . . ?
H32A C32 H32C 109.5 . . ?
H32B C32 H32C 109.5 . . ?
N3 C33 H33A 109.5 . . ?
N3 C33 H33B 109.5 . . ?
N3 C33 H33C 109.5 . . ?
H33A C33 H33B 109.5 . . ?
H33A C33 H33C 109.5 . . ?
H33B C33 H33C 109.5 . . ?
C15 C34 H34A 109.5 . . ?
C15 C34 H34B 109.5 . . ?
C15 C34 H34C 109.5 . . ?
H34A C34 H34B 109.5 . . ?
H34A C34 H34C 109.5 . . ?
H34B C34 H34C 109.5 . . ?
O30 C35 H35 122.8 . . ?
N3 C35 O30 114(2) . . ?
N3 C35 H35 122.8 . . ?
C36 N6 C40 109.1(17) . . ?
C39 N6 C36 126(2) . . ?
C39 N6 C40 125(2) . . ?
N6 C36 H36 112.1 . . ?
O36 C36 N6 136(2) . . ?
O36 C36 H36 112.1 . . ?
C20 C37 C42 118.0(15) . . ?
C49 C37 C20 112.1(17) . . ?
C13 C38 H38A 109.5 . . ?
C13 C38 H38B 109.5 . . ?
C13 C38 H38C 109.5 . . ?
H38A C38 H38B 109.5 . . ?
H38A C38 H38C 109.5 . . ?
H38B C38 H38C 109.5 . . ?
N6 C39 H39A 109.5 . . ?
N6 C39 H39B 109.5 . . ?
N6 C39 H39C 109.5 . . ?
H39A C39 H39B 109.5 . . ?
H39A C39 H39C 109.5 . . ?
H39B C39 H39C 109.5 . . ?
N6 C40 H40A 109.5 . . ?
N6 C40 H40B 109.5 . . ?
N6 C40 H40C 109.5 . . ?
H40A C40 H40B 109.5 . . ?
H40A C40 H40C 109.5 . . ?
H40B C40 H40C 109.5 . . ?
N3 C41 H41A 109.5 . . ?
N3 C41 H41B 109.5 . . ?
N3 C41 H41C 109.5 . . ?
H41A C41 H41B 109.5 . . ?
H41A C41 H41C 109.5 . . ?
H41B C41 H41C 109.5 . . ?
C37 C42 H42A 106.5 . . ?
C37 C42 H42B 106.5 . . ?
H42A C42 H42B 106.5 . . ?
C45 C42 C37 123(3) . . ?
C45 C42 H42A 106.5 . . ?
C45 C42 H42B 106.5 . . ?
C16 C43 H43A 109.5 . . ?
C16 C43 H43B 109.5 . . ?
C16 C43 H43C 109.5 . . ?
H43A C43 H43B 109.5 . . ?
H43A C43 H43C 109.5 . . ?
H43B C43 H43C 109.5 . . ?
N3 C44 H44A 109.5 . . ?
N3 C44 H44B 109.5 . . ?
N3 C44 H44C 109.5 . . ?
H44A C44 H44B 109.5 . . ?
H44A C44 H44C 109.5 . . ?
H44B C44 H44C 109.5 . . ?
C42 C45 H45A 109.5 . . ?
C42 C45 H45B 109.5 . . ?
C42 C45 H45C 109.5 . . ?
H45A C45 H45B 109.5 . . ?
H45A C45 H45C 109.5 . . ?
H45B C45 H45C 109.5 . . ?
O30 C46 H46 124.3 . . ?
N3 C46 O30 111(2) . . ?
N3 C46 H46 124.3 . . ?
N3 C47 H47A 109.5 . . ?
N3 C47 H47B 109.5 . . ?
N3 C47 H47C 109.5 . . ?
H47A C47 H47B 109.5 . . ?
H47A C47 H47C 109.5 . . ?
H47B C47 H47C 109.5 . . ?
C37 C49 H49A 108.8 . . ?
C37 C49 H49B 108.8 . . ?
C37 C49 C50 113.7(19) . . ?
H49A C49 H49B 107.7 . . ?
C50 C49 H49A 108.8 . . ?
C50 C49 H49B 108.8 . . ?
C49 C50 H50A 109.5 . . ?
C49 C50 H50B 109.5 . . ?
C49 C50 H50C 109.5 . . ?
H50A C50 H50B 109.5 . . ?
H50A C50 H50C 109.5 . . ?
H50B C50 H50C 109.5 . . ?

loop_
_geom_bond_atom_site_label_1
_geom_bond_atom_site_label_2
_geom_bond_distance
_geom_bond_site_symmetry_2
_geom_bond_publ_flag
V1 O3 1.976(4) . ?
V1 O5 1.812(5) . ?
V1 O11 1.587(5) . ?
V1 O17 1.822(4) . ?
V1 O28 1.926(4) . ?
V2 O1 1.885(5) . ?
V2 O3 1.905(4) . ?
V2 O10 1.590(5) . ?
V2 O17 1.881(4) . ?
V2 O25 1.894(4) . ?
V3 O2 1.835(4) . ?
V3 O4 1.994(5) . ?
V3 O5 1.788(5) . ?
V3 O13 1.595(5) . ?
V3 O23 1.917(5) . ?
V4 O1 1.829(5) . ?
V4 O9 1.590(5) . ?
V4 O18 1.937(4) . ?
V4 O25 1.996(5) . ?
V4 O26 1.802(5) . ?
V5 O14 1.587(5) . ?
V5 O18 1.880(5) . ?
V5 O19 1.871(5) . ?
V5 O27 1.892(5) . ?
V5 O33 1.884(5) . ?
V6 O4 1.895(5) . ?
V6 O6 1.822(5) . ?
V6 O12 1.586(5) . ?
V6 O23 2.003(5) . ?
V6 O34 1.788(5) . ?
V7 O3 1.905(4) . ?
V7 O7 1.825(5) . ?
V7 O8 1.589(5) . ?
V7 O24 1.800(5) . ?
V7 O28 1.991(4) . ?
V8 O2 1.868(4) . ?
V8 O4 1.898(5) . ?
V8 O15 1.595(5) . ?
V8 O16 1.904(4) . ?
V8 O22 1.853(5) . ?
V9 O6 1.865(5) . ?
V9 O7 1.861(4) . ?
V9 O23 1.874(5) . ?
V9 O28 1.879(5) . ?
V9 O31 1.594(5) . ?
V10 O16 1.922(4) . ?
V10 O27 1.985(5) . ?
V10 O29 1.585(5) . ?
V10 O33 1.825(5) . ?
V10 O34 1.799(5) . ?
V11 O18 1.989(5) . ?
V11 O19 1.827(5) . ?
V11 O20 1.592(5) . ?
V11 O24 1.801(5) . ?
V11 O25 1.910(5) . ?
V12 O16 1.991(5) . ?
V12 O21 1.591(5) . ?
V12 O22 1.857(4) . ?
V12 O26 1.789(5) . ?
V12 O27 1.922(4) . ?
Ca1 Ca2 3.5250(18) 1_655 ?
Ca1 O1 2.346(5) . ?
Ca1 O2 2.355(4) . ?
Ca1 O17 2.361(5) . ?
Ca1 O22 2.343(5) . ?
Ca1 O30 2.393(6) 1_655 ?
Ca1 O32 2.411(6) . ?
Ca1 O35 2.380(7) . ?
Ca2 Ca1 3.5251(18) 1_455 ?
Ca2 O6 2.363(5) . ?
Ca2 O7 2.360(5) . ?
Ca2 O19 2.345(5) . ?
Ca2 O30 2.352(6) . ?
Ca2 O32 2.435(6) 1_455 ?
Ca2 O33 2.355(5) . ?
Ca2 O35 2.375(6) 1_455 ?
O30 Ca1 2.392(6) 1_455 ?
O30 C35 1.39(2) . ?
O30 C46 1.43(2) . ?
O32 Ca2 2.435(6) 1_655 ?
O32 C7 1.211(13) . ?
N1 C1 1.515(11) . ?
N1 C2 1.524(11) . ?
N1 C3 1.517(12) . ?
N1 C6 1.523(10) . ?
N2 C7 1.249(16) . ?
N2 C27 1.401(17) . ?
N2 C32 1.47(2) . ?
C1 H1A 0.9900 . ?
C1 H1B 0.9900 . ?
C1 C5 1.511(14) . ?
C2 H2A 0.9900 . ?
C2 H2B 0.9900 . ?
C2 C9 1.487(13) . ?
N3 C33 1.48(3) . ?
N3 C35 1.28(3) . ?
N3 C41 1.45(3) . ?
N3 C44 1.43(3) . ?
N3 C46 1.29(3) . ?
N3 C47 1.48(3) . ?
C3 H3A 0.9900 . ?
C3 H3B 0.9900 . ?
C3 C4 1.507(13) . ?
C4 H4A 0.9900 . ?
C4 H4B 0.9900 . ?
C4 C14 1.543(16) . ?
C5 H5A 0.9900 . ?
C5 H5B 0.9900 . ?
C5 C15 1.516(15) . ?
C6 H6A 0.9900 . ?
C6 H6B 0.9900 . ?
C6 C8 1.501(13) . ?
C7 H7 0.9500 . ?
C8 H8A 0.9900 . ?
C8 H8B 0.9900 . ?
C8 C10 1.555(14) . ?
C9 H9A 0.9900 . ?
C9 H9B 0.9900 . ?
C9 C25 1.560(14) . ?
C10 H10A 0.9900 . ?
C10 H10B 0.9900 . ?
C10 C28 1.477(18) . ?
O35 Ca2 2.375(6) 1_655 ?
O35 C23 1.333(19) . ?
C11 H11A 0.9900 . ?
C11 H11B 0.9900 . ?
C11 N5 1.525(11) . ?
C11 C21 1.503(13) . ?
N4 C23 1.177(18) . ?
N4 C26 1.58(2) . ?
N4 C29 1.378(14) . ?
N5 C12 1.512(12) . ?
N5 C18 1.505(12) . ?
N5 C20 1.526(13) . ?
C12 H12A 0.9900 . ?
C12 H12B 0.9900 . ?
C12 C19 1.524(14) . ?
C13 H13A 0.9900 . ?
C13 H13B 0.9900 . ?
C13 C21 1.486(15) . ?
C13 C38 1.479(17) . ?
C14 H14A 0.9900 . ?
C14 H14B 0.9900 . ?
C14 C17 1.475(15) . ?
C15 H15A 0.9900 . ?
C15 H15B 0.9900 . ?
C15 C34 1.477(18) . ?
C16 H16A 0.9900 . ?
C16 H16B 0.9900 . ?
C16 C19 1.479(16) . ?
C16 C43 1.428(16) . ?
C17 H17A 0.9800 . ?
C17 H17B 0.9800 . ?
C17 H17C 0.9800 . ?
C18 H18A 0.9900 . ?
C18 H18B 0.9900 . ?
C18 C22 1.503(14) . ?
C19 H19A 0.9900 . ?
C19 H19B 0.9900 . ?
C20 C37 1.479(18) . ?
C21 H21A 0.9900 . ?
C21 H21B 0.9900 . ?
C22 H22A 0.9900 . ?
C22 H22B 0.9900 . ?
C22 C31 1.506(16) . ?
C23 H23 0.9500 . ?
C24 H24A 0.9800 . ?
C24 H24B 0.9800 . ?
C24 H24C 0.9800 . ?
C24 C25 1.450(16) . ?
C25 H25A 0.9900 . ?
C25 H25B 0.9900 . ?
C26 H26A 0.9800 . ?
C26 H26B 0.9800 . ?
C26 H26C 0.9800 . ?
C27 H27A 0.9800 . ?
C27 H27B 0.9800 . ?
C27 H27C 0.9800 . ?
C28 H28A 0.9800 . ?
C28 H28B 0.9800 . ?
C28 H28C 0.9800 . ?
C29 H29A 0.9800 . ?
C29 H29B 0.9800 . ?
C29 H29C 0.9800 . ?
C30 H30A 0.9800 . ?
C30 H30B 0.9800 . ?
C30 H30C 0.9800 . ?
C30 C31 1.470(18) . ?
C31 H31A 0.9900 . ?
C31 H31B 0.9900 . ?
C32 H32A 0.9800 . ?
C32 H32B 0.9800 . ?
C32 H32C 0.9800 . ?
C33 H33A 0.9800 . ?
C33 H33B 0.9800 . ?
C33 H33C 0.9800 . ?
C34 H34A 0.9800 . ?
C34 H34B 0.9800 . ?
C34 H34C 0.9800 . ?
C35 H35 0.9500 . ?
N6 C36 1.37(2) . ?
N6 C39 1.34(2) . ?
N6 C40 1.50(2) . ?
C36 H36 0.9500 . ?
C36 O36 1.21(2) . ?
C37 C42 1.56(3) . ?
C37 C49 1.437(19) . ?
C38 H38A 0.9800 . ?
C38 H38B 0.9800 . ?
C38 H38C 0.9800 . ?
C39 H39A 0.9800 . ?
C39 H39B 0.9800 . ?
C39 H39C 0.9800 . ?
C40 H40A 0.9800 . ?
C40 H40B 0.9800 . ?
C40 H40C 0.9800 . ?
C41 H41A 0.9800 . ?
C41 H41B 0.9800 . ?
C41 H41C 0.9800 . ?
C42 H42A 0.9900 . ?
C42 H42B 0.9900 . ?
C42 C45 1.36(4) . ?
C43 H43A 0.9800 . ?
C43 H43B 0.9800 . ?
C43 H43C 0.9800 . ?
C44 H44A 0.9800 . ?
C44 H44B 0.9800 . ?
C44 H44C 0.9800 . ?
C45 H45A 0.9800 . ?
C45 H45B 0.9800 . ?
C45 H45C 0.9800 . ?
C46 H46 0.9500 . ?
C47 H47A 0.9800 . ?
C47 H47B 0.9800 . ?
C47 H47C 0.9800 . ?
C49 H49A 0.9900 . ?
C49 H49B 0.9900 . ?
C49 C50 1.551(19) . ?
C50 H50A 0.9800 . ?
C50 H50B 0.9800 . ?
C50 H50C 0.9800 . ?

loop_
_geom_torsion_atom_site_label_1
_geom_torsion_atom_site_label_2
_geom_torsion_atom_site_label_3
_geom_torsion_atom_site_label_4
_geom_torsion
_geom_torsion_site_symmetry_1
_geom_torsion_site_symmetry_2
_geom_torsion_site_symmetry_3
_geom_torsion_site_symmetry_4
_geom_torsion_publ_flag
Ca1 O30 C35 N3 -110.2(15) 1_455 . . . ?
Ca1 O30 C46 N3 126.8(10) 1_455 . . . ?
Ca1 O32 C7 N2 108.7(13) . . . . ?
Ca1 O35 C23 N4 104.3(15) . . . . ?
Ca2 O30 C35 N3 115.3(13) . . . . ?
Ca2 O30 C46 N3 -108.6(15) . . . . ?
Ca2 O32 C7 N2 -91(2) 1_655 . . . ?
Ca2 O35 C23 N4 -114.9(12) 1_655 . . . ?
O1 V2 O17 V1 -147.0(2) . . . . ?
O1 V2 O17 Ca1 -7.41(19) . . . . ?
O1 V2 O25 V4 4.99(19) . . . . ?
O1 V2 O25 V11 123.1(4) . . . . ?
O1 V4 O26 V12 82.0(4) . . . . ?
O2 V3 O5 V1 77.7(4) . . . . ?
O2 V8 O4 V3 3.28(18) . . . . ?
O2 V8 O4 V6 121.7(4) . . . . ?
O2 V8 O22 V12 -143.6(2) . . . . ?
O2 V8 O22 Ca1 -7.06(19) . . . . ?
O3 V1 O5 V3 3.1(7) . . . . ?
O3 V1 O17 V2 -3.0(2) . . . . ?
O3 V1 O17 Ca1 -123.4(3) . . . . ?
O3 V2 O1 V4 75.1(4) . . . . ?
O3 V2 O1 Ca1 -60.3(4) . . . . ?
O3 V2 O17 V1 3.1(2) . . . . ?
O3 V2 O17 Ca1 142.7(2) . . . . ?
O3 V2 O25 V4 -143.34(19) . . . . ?
O3 V2 O25 V11 -25.3(4) . . . . ?
O3 V7 O7 V9 51.4(4) . . . . ?
O3 V7 O7 Ca2 -71.7(4) . . . . ?
O3 V7 O24 V11 63.1(4) . . . . ?
O4 V3 O2 V8 3.48(19) . . . . ?
O4 V3 O2 Ca1 124.1(3) . . . . ?
O4 V3 O5 V1 -0.2(7) . . . . ?
O4 V6 O6 V9 -49.0(4) . . . . ?
O4 V6 O6 Ca2 73.7(5) . . . . ?
O4 V6 O34 V10 -61.6(4) . . . . ?
O4 V8 O2 V3 -3.6(2) . . . . ?
O4 V8 O2 Ca1 -144.1(2) . . . . ?
O4 V8 O22 V12 -74.5(4) . . . . ?
O4 V8 O22 Ca1 62.1(4) . . . . ?
O5 V1 O17 V2 148.0(2) . . . . ?
O5 V1 O17 Ca1 27.7(3) . . . . ?
O5 V3 O2 V8 -147.9(2) . . . . ?
O5 V3 O2 Ca1 -27.2(3) . . . . ?
O6 V6 O4 V3 52.9(4) . . . . ?
O6 V6 O4 V8 -63.2(6) . . . . ?
O6 V6 O34 V10 80.2(4) . . . . ?
O6 V9 O7 V7 -145.9(2) . . . . ?
O6 V9 O7 Ca2 -5.1(2) . . . . ?
O6 V9 O23 V3 121.0(4) . . . . ?
O6 V9 O23 V6 4.21(19) . . . . ?
O6 V9 O28 V1 -50.1(6) . . . . ?
O6 V9 O28 V7 67.0(4) . . . . ?
O7 V7 O24 V11 -78.9(4) . . . . ?
O7 V9 O6 V6 145.1(2) . . . . ?
O7 V9 O6 Ca2 5.1(2) . . . . ?
O7 V9 O23 V3 52.0(6) . . . . ?
O7 V9 O23 V6 -64.8(4) . . . . ?
O7 V9 O28 V1 -120.1(4) . . . . ?
O7 V9 O28 V7 -2.99(19) . . . . ?
O8 V7 O7 V9 -104.0(3) . . . . ?
O8 V7 O7 Ca2 132.9(3) . . . . ?
O8 V7 O24 V11 171.4(4) . . . . ?
O9 V4 O1 V2 107.0(3) . . . . ?
O9 V4 O1 Ca1 -134.6(3) . . . . ?
O9 V4 O26 V12 -168.5(4) . . . . ?
O10 V2 O1 V4 -110.4(3) . . . . ?
O10 V2 O1 Ca1 114.2(2) . . . . ?
O10 V2 O17 V1 106.2(3) . . . . ?
O10 V2 O17 Ca1 -114.2(2) . . . . ?
O10 V2 O25 V4 110.3(2) . . . . ?
O10 V2 O25 V11 -131.6(4) . . . . ?
O11 V1 O5 V3 171.9(4) . . . . ?
O11 V1 O17 V2 -104.6(2) . . . . ?
O11 V1 O17 Ca1 135.0(3) . . . . ?
O12 V6 O4 V3 -101.6(3) . . . . ?
O12 V6 O4 V8 142.3(4) . . . . ?
O12 V6 O6 V9 105.4(3) . . . . ?
O12 V6 O6 Ca2 -131.9(3) . . . . ?
O12 V6 O34 V10 -170.1(4) . . . . ?
O13 V3 O2 V8 105.3(3) . . . . ?
O13 V3 O2 Ca1 -134.0(3) . . . . ?
O13 V3 O5 V1 -172.6(4) . . . . ?
O14 V5 O18 V4 -133.6(4) . . . . ?
O14 V5 O18 V11 108.8(2) . . . . ?
O14 V5 O19 V11 -107.5(3) . . . . ?
O14 V5 O19 Ca2 112.6(2) . . . . ?
O14 V5 O27 V10 -109.7(2) . . . . ?
O14 V5 O27 V12 132.0(4) . . . . ?
O14 V5 O33 V10 109.8(3) . . . . ?
O14 V5 O33 Ca2 -112.4(2) . . . . ?
O15 V8 O2 V3 -106.9(3) . . . . ?
O15 V8 O2 Ca1 112.7(2) . . . . ?
O15 V8 O4 V3 107.6(2) . . . . ?
O15 V8 O4 V6 -134.0(4) . . . . ?
O15 V8 O22 V12 110.6(3) . . . . ?
O15 V8 O22 Ca1 -112.9(2) . . . . ?
O16 V8 O2 V3 77.4(4) . . . . ?
O16 V8 O2 Ca1 -63.1(4) . . . . ?
O16 V8 O4 V3 -144.49(19) . . . . ?
O16 V8 O4 V6 -26.0(4) . . . . ?
O16 V8 O22 V12 5.5(2) . . . . ?
O16 V8 O22 Ca1 142.1(2) . . . . ?
O16 V10 O33 V5 48.9(4) . . . . ?
O16 V10 O33 Ca2 -70.9(5) . . . . ?
O16 V10 O34 V6 61.7(4) . . . . ?
O16 V12 O22 V8 -5.3(2) . . . . ?
O16 V12 O22 Ca1 -124.7(3) . . . . ?
O16 V12 O26 V4 -4.1(7) . . . . ?
O17 V1 O5 V3 -78.4(4) . . . . ?
O17 V2 O1 V4 142.9(2) . . . . ?
O17 V2 O1 Ca1 7.5(2) . . . . ?
O17 V2 O25 V4 -65.4(4) . . . . ?
O17 V2 O25 V11 52.7(6) . . . . ?
O18 V4 O1 V2 -46.8(4) . . . . ?
O18 V4 O1 Ca1 71.7(5) . . . . ?
O18 V4 O26 V12 -61.8(4) . . . . ?
O18 V5 O19 V11 -4.0(2) . . . . ?
O18 V5 O19 Ca2 -143.9(2) . . . . ?
O18 V5 O27 V10 143.39(19) . . . . ?
O18 V5 O27 V12 25.1(4) . . . . ?
O18 V5 O33 V10 -75.5(4) . . . . ?
O18 V5 O33 Ca2 62.3(4) . . . . ?
O18 V11 O19 V5 3.76(19) . . . . ?
O18 V11 O19 Ca2 125.6(3) . . . . ?
O18 V11 O24 V7 1.7(7) . . . . ?
O19 V5 O18 V4 121.2(4) . . . . ?
O19 V5 O18 V11 3.57(18) . . . . ?
O19 V5 O27 V10 64.3(4) . . . . ?
O19 V5 O27 V12 -53.9(6) . . . . ?
O19 V5 O33 V10 -143.7(2) . . . . ?
O19 V5 O33 Ca2 -5.95(19) . . . . ?
O19 V11 O24 V7 79.8(4) . . . . ?
O20 V11 O19 V5 104.0(3) . . . . ?
O20 V11 O19 Ca2 -134.2(3) . . . . ?
O20 V11 O24 V7 -171.3(4) . . . . ?
O21 V12 O22 V8 -107.3(3) . . . . ?
O21 V12 O22 Ca1 133.3(3) . . . . ?
O21 V12 O26 V4 169.7(4) . . . . ?
O22 V8 O2 V3 147.4(2) . . . . ?
O22 V8 O2 Ca1 7.00(19) . . . . ?
O22 V8 O4 V3 -67.3(4) . . . . ?
O22 V8 O4 V6 51.1(6) . . . . ?
O22 V12 O26 V4 -80.8(4) . . . . ?
O23 V3 O2 V8 -50.7(4) . . . . ?
O23 V3 O2 Ca1 70.0(4) . . . . ?
O23 V3 O5 V1 -64.5(4) . . . . ?
O23 V6 O4 V3 -0.98(19) . . . . ?
O23 V6 O4 V8 -117.1(4) . . . . ?
O23 V6 O6 V9 4.5(2) . . . . ?
O23 V6 O6 Ca2 127.2(3) . . . . ?
O23 V6 O34 V10 4.9(8) . . . . ?
O23 V9 O6 V6 -4.7(2) . . . . ?
O23 V9 O6 Ca2 -144.7(2) . . . . ?
O23 V9 O7 V7 -78.3(4) . . . . ?
O23 V9 O7 Ca2 62.5(4) . . . . ?
O23 V9 O28 V1 27.8(4) . . . . ?
O23 V9 O28 V7 144.85(19) . . . . ?
O24 V7 O7 V9 148.4(2) . . . . ?
O24 V7 O7 Ca2 25.3(3) . . . . ?
O24 V11 O19 V5 -148.8(2) . . . . ?
O24 V11 O19 Ca2 -26.9(3) . . . . ?
O25 V2 O1 V4 -5.5(2) . . . . ?
O25 V2 O1 Ca1 -141.0(2) . . . . ?
O25 V2 O17 V1 -78.1(4) . . . . ?
O25 V2 O17 Ca1 61.5(4) . . . . ?
O25 V4 O1 V2 5.3(2) . . . . ?
O25 V4 O1 Ca1 123.7(3) . . . . ?
O25 V4 O26 V12 1.3(7) . . . . ?
O25 V11 O19 V5 -50.1(4) . . . . ?
O25 V11 O19 Ca2 71.7(5) . . . . ?
O25 V11 O24 V7 -63.4(4) . . . . ?
O26 V4 O1 V2 -145.1(2) . . . . ?
O26 V4 O1 Ca1 -26.6(3) . . . . ?
O26 V12 O22 V8 144.9(2) . . . . ?
O26 V12 O22 Ca1 25.5(3) . . . . ?
O27 V5 O18 V4 -25.5(4) . . . . ?
O27 V5 O18 V11 -143.19(19) . . . . ?
O27 V5 O19 V11 78.5(4) . . . . ?
O27 V5 O19 Ca2 -61.4(4) . . . . ?
O27 V5 O33 V10 5.2(2) . . . . ?
O27 V5 O33 Ca2 142.9(2) . . . . ?
O27 V10 O33 V5 -5.0(2) . . . . ?
O27 V10 O33 Ca2 -124.7(3) . . . . ?
O27 V10 O34 V6 -2.7(8) . . . . ?
O27 V12 O22 V8 47.8(4) . . . . ?
O27 V12 O22 Ca1 -71.6(4) . . . . ?
O27 V12 O26 V4 61.8(4) . . . . ?
O28 V1 O5 V3 64.0(4) . . . . ?
O28 V1 O17 V2 53.1(4) . . . . ?
O28 V1 O17 Ca1 -67.3(4) . . . . ?
O28 V7 O7 V9 -3.2(2) . . . . ?
O28 V7 O7 Ca2 -126.3(3) . . . . ?
O28 V7 O24 V11 -1.5(7) . . . . ?
O28 V9 O6 V6 76.5(4) . . . . ?
O28 V9 O6 Ca2 -63.5(4) . . . . ?
O28 V9 O7 V7 3.3(2) . . . . ?
O28 V9 O7 Ca2 144.1(2) . . . . ?
O28 V9 O23 V3 -26.5(4) . . . . ?
O28 V9 O23 V6 -143.26(19) . . . . ?
O29 V10 O33 V5 -106.1(3) . . . . ?
O29 V10 O33 Ca2 134.2(3) . . . . ?
O29 V10 O34 V6 168.3(4) . . . . ?
O31 V9 O6 V6 -109.1(3) . . . . ?
O31 V9 O6 Ca2 110.9(2) . . . . ?
O31 V9 O7 V7 107.1(3) . . . . ?
O31 V9 O7 Ca2 -112.1(3) . . . . ?
O31 V9 O23 V3 -133.4(4) . . . . ?
O31 V9 O23 V6 109.8(3) . . . . ?
O31 V9 O28 V1 135.4(4) . . . . ?
O31 V9 O28 V7 -107.5(2) . . . . ?
O33 V5 O18 V4 51.7(6) . . . . ?
O33 V5 O18 V11 -66.0(4) . . . . ?
O33 V5 O19 V11 145.9(2) . . . . ?
O33 V5 O19 Ca2 6.0(2) . . . . ?
O33 V5 O27 V10 -4.73(19) . . . . ?
O33 V5 O27 V12 -123.0(4) . . . . ?
O33 V10 O34 V6 -81.4(4) . . . . ?
O34 V6 O4 V3 152.5(2) . . . . ?
O34 V6 O4 V8 36.4(4) . . . . ?
O34 V6 O6 V9 -147.5(2) . . . . ?
O34 V6 O6 Ca2 -24.8(3) . . . . ?
O34 V10 O33 V5 146.1(2) . . . . ?
O34 V10 O33 Ca2 26.4(3) . . . . ?
N1 C1 C5 C15 -176.6(10) . . . . ?
N1 C2 C9 C25 -177.1(11) . . . . ?
N1 C3 C4 C14 -162.7(10) . . . . ?
N1 C6 C8 C10 175.7(9) . . . . ?
C1 N1 C2 C9 54.9(13) . . . . ?
C1 N1 C3 C4 179.2(8) . . . . ?
C1 N1 C6 C8 -69.3(11) . . . . ?
C1 C5 C15 C34 177.2(14) . . . . ?
C2 N1 C1 C5 54.8(11) . . . . ?
C2 N1 C3 C4 -60.2(10) . . . . ?
C2 N1 C6 C8 171.6(9) . . . . ?
C2 C9 C25 C24 176.7(15) . . . . ?
C3 N1 C1 C5 175.8(9) . . . . ?
C3 N1 C2 C9 -63.9(12) . . . . ?
C3 N1 C6 C8 50.8(11) . . . . ?
C3 C4 C14 C17 179.3(12) . . . . ?
C6 N1 C1 C5 -61.1(11) . . . . ?
C6 N1 C2 C9 174.4(10) . . . . ?
C6 N1 C3 C4 57.1(11) . . . . ?
C6 C8 C10 C28 176.9(13) . . . . ?
C11 N5 C12 C19 174.6(11) . . . . ?
C11 N5 C18 C22 -57.4(11) . . . . ?
C11 N5 C20 C37 57.8(15) . . . . ?
N5 C11 C21 C13 176.7(12) . . . . ?
N5 C12 C19 C16 175.0(12) . . . . ?
N5 C18 C22 C31 -166.6(10) . . . . ?
N5 C20 C37 C42 -173(2) . . . . ?
N5 C20 C37 C49 125(3) . . . . ?
C12 N5 C18 C22 59.2(11) . . . . ?
C12 N5 C20 C37 -60.1(14) . . . . ?
C18 N5 C12 C19 55.3(13) . . . . ?
C18 N5 C20 C37 178.8(12) . . . . ?
C18 C22 C31 C30 -176.9(13) . . . . ?
C20 N5 C12 C19 -63.9(13) . . . . ?
C20 N5 C18 C22 -179.4(9) . . . . ?
C20 C37 C42 C45 168(4) . . . . ?
C20 C37 C49 C50 170(3) . . . . ?
C21 C11 N5 C12 176.9(11) . . . . ?
C21 C11 N5 C18 -63.5(13) . . . . ?
C21 C11 N5 C20 55.8(14) . . . . ?
C26 N4 C23 O35 1.7(16) . . . . ?
C27 N2 C7 O32 -173.6(13) . . . . ?
C29 N4 C23 O35 178.6(11) . . . . ?
C32 N2 C7 O32 0.9(18) . . . . ?
C33 N3 C35 O30 4(2) . . . . ?
C38 C13 C21 C11 176.6(17) . . . . ?
C39 N6 C36 O36 165(3) . . . . ?
C40 N6 C36 O36 -15(4) . . . . ?
C41 N3 C35 O30 175.9(16) . . . . ?
C43 C16 C19 C12 66(2) . . . . ?
C44 N3 C46 O30 3(2) . . . . ?
C47 N3 C46 O30 177.5(16) . . . . ?
